data_7704094
loop_
_publ_author_name
'Terao, Ikumi'
'Horii, Sena'
'Nakazawa, Jun'
'Okamura, Masaya'
'Hikichi, Shiro'

_publ_section_title
;
 Efficient alkane hydroxylation catalysis of nickel(ii) complexes with
 oxazoline donor containing tripodal tetradentate ligands.
;
_journal_issue 18
_journal_name_full 'Dalton transactions (Cambridge, England : 2003)'
_journal_page_first 6108
_journal_page_last 6118
_journal_paper_doi 10.1039/d0dt00733a
_journal_volume 49
_journal_year 2020
_chemical_formula_moiety ' C25 H36 Cl N4 Ni O6, C24 H20 B '
_chemical_formula_sum 'C49 H56 B Cl N4 Ni O6'
_chemical_formula_weight 901.93
_chemical_name_common '[(3-chlorobenzoato)aquatris{(4,4-dimethyloxazolin-2-yl)methyl}aminenickel(II)]tetraphenylborate'
_chemical_name_systematic '[Ni(mCBA)(TOAMe2)(OH2)](BPh4)'
_space_group_crystal_system orthorhombic
_space_group_IT_number 43
_space_group_name_Hall 'F 2 -2d'
_space_group_name_H-M_alt 'F d d 2'
_atom_sites_solution_hydrogens mixed
_audit_creation_method SHELXL-2014/7
_audit_update_record
;
2020-02-13 deposited with the CCDC.	2020-04-15 downloaded from the CCDC.
;
_cell_angle_alpha 90
_cell_angle_beta 90
_cell_angle_gamma 90
_cell_formula_units_Z 32
_cell_length_a 63.3792(17)
_cell_length_b 58.8576(15)
_cell_length_c 9.7929(2)
_cell_measurement_reflns_used 21176
_cell_measurement_temperature 113(2)
_cell_measurement_theta_max 27.4815
_cell_measurement_theta_min 1.5258
_cell_volume 36530.9(15)
_computing_cell_refinement 'CrystalClear (Rigaku Inc., 2007)'
_computing_data_collection 'CrystalClear (Rigaku Inc., 2007)'
_computing_data_reduction 'CrystalClear (Rigaku Inc., 2007), SORTAV (Blessing, 1995)'
_computing_molecular_graphics 'Ortep-3 for Windows (Farrugia, 2012)'
_computing_publication_material 'WinGX publication routines (Farrugia, 2012)'
_computing_structure_refinement 'SHELXL-2014/7 (Sheldrick, 2014)'
_computing_structure_solution 'SHELXS (Sheldrick, 2002)'
_diffrn_ambient_temperature 113(2)
_diffrn_detector_area_resol_mean 28.5714
_diffrn_measured_fraction_theta_full 0.998
_diffrn_measured_fraction_theta_max 0.998
_diffrn_measurement_details
;
scan:
	Number of images: 600
	           Slice: -115.0000 - 65.0000
	     Image width: 0.3000
	        Exp time: 30.0000
	   Rotation axis: Omega
	           Omega: 0.0000
	             Chi: 45.0000
	             Phi: 0.0000
	             XTD: 54.8475
	          2theta: -25.1967
scan:
	Number of images: 600
	           Slice: -115.0000 - 65.0000
	     Image width: 0.3000
	        Exp time: 30.0000
	   Rotation axis: Omega
	           Omega: 0.0000
	             Chi: 45.0000
	             Phi: 90.0000
	             XTD: 54.8475
	          2theta: -25.1967
scan:
	Number of images: 600
	           Slice: -115.0000 - 65.0000
	     Image width: 0.3000
	        Exp time: 30.0000
	   Rotation axis: Omega
	           Omega: 0.0000
	             Chi: 45.0000
	             Phi: 180.0000
	             XTD: 54.8475
	          2theta: -25.1967

;
_diffrn_measurement_device
;
Saturn70 (2x2 bin mode)
;
_diffrn_measurement_device_details
;
AFC10: Fixed Chi 2 circle
;
_diffrn_measurement_method \w
_diffrn_orient_matrix_type d*Trek
_diffrn_orient_matrix_UB_11 -0.0962
_diffrn_orient_matrix_UB_12 -0.0338
_diffrn_orient_matrix_UB_13 -0.0062
_diffrn_orient_matrix_UB_21 0.0057
_diffrn_orient_matrix_UB_22 -0.0159
_diffrn_orient_matrix_UB_23 -0.0014
_diffrn_orient_matrix_UB_31 -0.0005
_diffrn_orient_matrix_UB_32 -0.0016
_diffrn_orient_matrix_UB_33 0.0157
_diffrn_radiation_detector CCD
_diffrn_radiation_source 'Rotating Anode'
_diffrn_radiation_type MoK\a
_diffrn_radiation_wavelength 0.71073
_diffrn_reflns_av_R_equivalents 0.0357
_diffrn_reflns_av_unetI/netI 0.0434
_diffrn_reflns_Laue_measured_fraction_full 0.998
_diffrn_reflns_Laue_measured_fraction_max 0.998
_diffrn_reflns_limit_h_max 82
_diffrn_reflns_limit_h_min -80
_diffrn_reflns_limit_k_max 76
_diffrn_reflns_limit_k_min -76
_diffrn_reflns_limit_l_max 12
_diffrn_reflns_limit_l_min -12
_diffrn_reflns_number 83891
_diffrn_reflns_point_group_measured_fraction_full 0.995
_diffrn_reflns_point_group_measured_fraction_max 0.995
_diffrn_reflns_reduction_process 'Lp corrections applied'
_diffrn_reflns_theta_full 27.4815
_diffrn_reflns_theta_max 27.481
_diffrn_reflns_theta_min 1.526
_diffrn_source_current 60.0000
_diffrn_source_power 3.0000
_diffrn_source_voltage 50.0000
_exptl_absorpt_coefficient_mu 0.537
_exptl_absorpt_correction_T_max 0.9524
_exptl_absorpt_correction_T_min 0.8348
_exptl_absorpt_correction_type numerical
_exptl_absorpt_process_details
;Numerical (Based on real shape of the crystal) absorption
correction was parformed on CrystalClear (Rigaku Inc., 2007)
with FS_ABSCOR method.
;
_exptl_crystal_colour Green
_exptl_crystal_density_diffrn 1.312
_exptl_crystal_description needle
_exptl_crystal_F_000 15232
_exptl_crystal_size_max 0.500
_exptl_crystal_size_mid 0.100
_exptl_crystal_size_min 0.100
_refine_diff_density_max 0.272
_refine_diff_density_min -0.301
_refine_diff_density_rms 0.043
_refine_ls_abs_structure_details
;
 Flack x determined using 8191 quotients [(I+)-(I-)]/[(I+)+(I-)]
 (Parsons, Flack and Wagner, Acta Cryst. B69 (2013) 249-259).
;
_refine_ls_abs_structure_Flack 0.010(3)
_refine_ls_extinction_method none
_refine_ls_goodness_of_fit_ref 1.152
_refine_ls_hydrogen_treatment mixed
_refine_ls_matrix_type full
_refine_ls_number_parameters 1145
_refine_ls_number_reflns 20846
_refine_ls_number_restraints 1
_refine_ls_restrained_S_all 1.152
_refine_ls_R_factor_all 0.0394
_refine_ls_R_factor_gt 0.0370
_refine_ls_shift/su_max 0.001
_refine_ls_shift/su_mean 0.000
_refine_ls_structure_factor_coef Fsqd
_refine_ls_weighting_details 'w=1/[\s^2^(Fo^2^)+(0.0311P)^2^+0.0454P] where P=(Fo^2^+2Fc^2^)/3'
_refine_ls_weighting_scheme calc
_refine_ls_wR_factor_gt 0.0757
_refine_ls_wR_factor_ref 0.0770
_reflns_Friedel_coverage 0.882
_reflns_Friedel_fraction_full 0.991
_reflns_Friedel_fraction_max 0.991
_reflns_number_gt 19997
_reflns_number_total 20846
_reflns_threshold_expression 'I > 2\s(I)'
_cod_data_source_file d0dt00733a2.cif
_cod_data_source_block shelx_CCDC4
_cod_depositor_comments
;
The following automatic conversions were performed:

data item '_exptl_absorpt_correction_type' value 'Numerical' was
changed to 'numerical' in accordance with the
/home/data/users/saulius/crontab/automatic-downloads/rss-feeds/RSC/lib/dictionaries/cif_core.dic
dictionary named 'cif_core.dic' version 2.4.2 last updated on
2011-04-26.

Automatic conversion script
Id: cif_fix_values 7556 2019-12-06 15:28:31Z antanas 

 Adding full bibliography for 7704090--7704094.cif.
;
_cod_original_formula_sum 'C49 H56 B Cl N4 Ni O6  '
_cod_database_code 7704094
_shelx_shelxl_version_number 2014/7
_shelx_space_group_comment
;
The symmetry employed for this shelxl refinement is uniquely defined
by the following loop, which should always be used as a source of
symmetry information in preference to the above space-group names.
They are only intended as comments.
;
_shelx_estimated_absorpt_t_min 0.775
_shelx_estimated_absorpt_t_max 0.948

loop_
_space_group_symop_operation_xyz
'x, y, z'
'-x, -y, z'
'-x+1/4, y+1/4, z+1/4'
'x+1/4, -y+1/4, z+1/4'
'x, y+1/2, z+1/2'
'-x, -y+1/2, z+1/2'
'-x+1/4, y+3/4, z+3/4'
'x+1/4, -y+3/4, z+3/4'
'x+1/2, y, z+1/2'
'-x+1/2, -y, z+1/2'
'-x+3/4, y+1/4, z+3/4'
'x+3/4, -y+1/4, z+3/4'
'x+1/2, y+1/2, z'
'-x+1/2, -y+1/2, z'
'-x+3/4, y+3/4, z+1/4'
'x+3/4, -y+3/4, z+1/4'

loop_
_atom_site_label
_atom_site_type_symbol
_atom_site_fract_x
_atom_site_fract_y
_atom_site_fract_z
_atom_site_U_iso_or_equiv
_atom_site_adp_type
_atom_site_occupancy
_atom_site_site_symmetry_order
_atom_site_calc_flag
_atom_site_refinement_flags_posn
_atom_site_refinement_flags_adp
_atom_site_refinement_flags_occupancy
_atom_site_disorder_assembly
_atom_site_disorder_group
Ni1 Ni 0.75867(2) 0.15116(2) 0.18538(4) 0.01658(8) Uani 1 1 d . . . . .
Ni2 Ni 0.64702(2) 0.02375(2) 0.18631(4) 0.02001(8) Uani 1 1 d . . . . .
Cl1 Cl 0.77872(2) 0.25649(2) 0.71159(9) 0.0431(2) Uani 1 1 d . . . . .
Cl2 Cl 0.62190(2) 0.12505(2) -0.35805(10) 0.0532(3) Uani 1 1 d . . . . .
O2 O 0.69893(3) 0.12787(4) 0.2837(2) 0.0288(5) Uani 1 1 d . . . . .
O10 O 0.64716(3) 0.05513(3) 0.1021(2) 0.0248(5) Uani 1 1 d . . . . .
O4 O 0.76863(3) 0.18150(3) 0.2568(2) 0.0225(4) Uani 1 1 d . . . . .
O6 O 0.76149(4) 0.13535(4) 0.3848(2) 0.0235(5) Uani 1 1 d . . . . .
O3 O 0.73955(3) 0.15829(3) -0.2161(2) 0.0213(4) Uani 1 1 d . . . . .
O1 O 0.80084(3) 0.10227(3) 0.0577(2) 0.0265(5) Uani 1 1 d . . . . .
O5 O 0.77456(4) 0.17504(3) 0.4798(2) 0.0265(5) Uani 1 1 d . . . . .
O12 O 0.63481(4) 0.00904(4) 0.0037(2) 0.0269(5) Uani 1 1 d . . . . .
O8 O 0.68503(4) -0.03025(3) 0.0642(2) 0.0300(5) Uani 1 1 d . . . . .
O7 O 0.59088(4) 0.00364(4) 0.3630(3) 0.0354(6) Uani 1 1 d . . . . .
N2 N 0.78701(4) 0.13512(4) 0.1349(2) 0.0195(5) Uani 1 1 d . . . . .
O11 O 0.64266(4) 0.04786(4) -0.1201(2) 0.0305(5) Uani 1 1 d . . . . .
O9 O 0.67649(4) 0.02364(4) 0.5619(2) 0.0329(5) Uani 1 1 d . . . . .
N3 N 0.72650(4) 0.15120(4) 0.2423(2) 0.0187(5) Uani 1 1 d . . . . .
C20 C 0.77580(4) 0.21306(5) 0.3982(3) 0.0202(6) Uani 1 1 d . . . . .
N4 N 0.75327(4) 0.16523(4) -0.0079(2) 0.0183(5) Uani 1 1 d . . . . .
N7 N 0.67472(4) 0.00561(4) 0.1108(2) 0.0217(5) Uani 1 1 d . . . . .
C9 C 0.69125(5) 0.15063(5) 0.3207(4) 0.0282(7) Uani 1 1 d . . . . .
H9A H 0.6850 0.1506 0.4133 0.034 Uiso 1 1 calc R U . . .
H9B H 0.6805 0.1560 0.2546 0.034 Uiso 1 1 calc R U . . .
N8 N 0.66069(4) 0.03510(4) 0.3683(3) 0.0221(5) Uani 1 1 d . . . . .
C98 C 0.25311(5) 0.03061(5) 0.2309(3) 0.0281(7) Uani 1 1 d . . . . .
H98 H 0.2432 0.0313 0.1581 0.034 Uiso 1 1 calc R U . . .
C44 C 0.64296(4) 0.20289(5) 0.1912(3) 0.0233(6) Uani 1 1 d . . . . .
C21 C 0.77559(5) 0.22207(5) 0.5291(3) 0.0215(6) Uani 1 1 d . . . . .
H21 H 0.7738 0.2124 0.6059 0.026 Uiso 1 1 calc R U . . .
C87 C 0.28000(4) 0.09286(5) 0.1988(3) 0.0216(6) Uani 1 1 d . . . . .
N1 N 0.74583(4) 0.12114(4) 0.0803(2) 0.0178(5) Uani 1 1 d . . . . .
N5 N 0.64697(4) -0.00805(4) 0.3036(3) 0.0222(5) Uani 1 1 d . . . . .
C39 C 0.66480(5) 0.17179(5) -0.0125(3) 0.0265(7) Uani 1 1 d . . . . .
H39 H 0.6574 0.1658 0.0639 0.032 Uiso 1 1 calc R U . . .
C17 C 0.74493(5) 0.20608(5) -0.0206(3) 0.0289(7) Uani 1 1 d . . . . .
H17A H 0.7298 0.2029 -0.0275 0.043 Uiso 1 1 calc R U . . .
H17B H 0.7481 0.2203 -0.0689 0.043 Uiso 1 1 calc R U . . .
H17C H 0.7489 0.2076 0.0758 0.043 Uiso 1 1 calc R U . . .
C69 C 0.63828(5) 0.08570(5) -0.0421(3) 0.0249(7) Uani 1 1 d . . . . .
N6 N 0.61592(4) 0.02471(4) 0.2613(3) 0.0242(5) Uani 1 1 d . . . . .
C70 C 0.63320(5) 0.09325(5) -0.1735(3) 0.0266(7) Uani 1 1 d . . . . .
H70 H 0.6333 0.0830 -0.2483 0.032 Uiso 1 1 calc R U . . .
C35 C 0.58102(5) 0.19321(5) -0.1591(3) 0.0259(7) Uani 1 1 d . . . . .
H35 H 0.5677 0.1891 -0.1964 0.031 Uiso 1 1 calc R U . . .
C66 C 0.64932(5) 0.07272(5) 0.4530(4) 0.0325(7) Uani 1 1 d . . . . .
H66A H 0.6432 0.0767 0.3642 0.049 Uiso 1 1 calc R U . . .
H66B H 0.6541 0.0866 0.4991 0.049 Uiso 1 1 calc R U . . .
H66C H 0.6386 0.0652 0.5091 0.049 Uiso 1 1 calc R U . . .
C59 C 0.69332(5) 0.00833(5) 0.0166(3) 0.0245(7) Uani 1 1 d . . . . .
C71 C 0.62798(5) 0.11574(6) -0.1933(4) 0.0326(8) Uani 1 1 d . . . . .
C49 C 0.63080(5) 0.18412(5) 0.2349(3) 0.0289(7) Uani 1 1 d . . . . .
H49 H 0.6211 0.1774 0.1727 0.035 Uiso 1 1 calc R U . . .
C92 C 0.27641(5) 0.11643(5) 0.1982(3) 0.0224(6) Uani 1 1 d . . . . .
H92 H 0.2623 0.1218 0.1941 0.027 Uiso 1 1 calc R U . . .
C81 C 0.23736(4) 0.08352(5) 0.2146(3) 0.0194(6) Uani 1 1 d . . . . .
C36 C 0.58221(5) 0.20589(5) -0.0400(3) 0.0275(7) Uani 1 1 d . . . . .
H36 H 0.5697 0.2108 0.0039 0.033 Uiso 1 1 calc R U . . .
C94 C 0.27911(5) 0.04776(5) 0.3706(3) 0.0264(7) Uani 1 1 d . . . . .
H94 H 0.2873 0.0605 0.3975 0.032 Uiso 1 1 calc R U . . .
C93 C 0.26516(5) 0.05023(5) 0.2613(3) 0.0231(6) Uani 1 1 d . . . . .
C37 C 0.60179(5) 0.21142(5) 0.0152(3) 0.0248(7) Uani 1 1 d . . . . .
H37 H 0.6022 0.2202 0.0966 0.030 Uiso 1 1 calc R U . . .
C38 C 0.66179(4) 0.19459(5) -0.0475(3) 0.0223(6) Uani 1 1 d . . . . .
C45 C 0.65596(5) 0.21235(6) 0.2917(3) 0.0282(7) Uani 1 1 d . . . . .
H45 H 0.6638 0.2256 0.2701 0.034 Uiso 1 1 calc R U . . .
C86 C 0.22685(5) 0.09969(5) 0.1335(3) 0.0230(6) Uani 1 1 d . . . . .
H86 H 0.2341 0.1059 0.0572 0.028 Uiso 1 1 calc R U . . .
C14 C 0.74348(4) 0.15172(5) -0.0865(3) 0.0175(6) Uani 1 1 d . . . . .
C10 C 0.71115(5) 0.16586(5) 0.3162(3) 0.0227(6) Uani 1 1 d . . . . .
C83 C 0.20501(5) 0.08258(5) 0.3537(3) 0.0273(7) Uani 1 1 d . . . . .
H83 H 0.1976 0.0765 0.4296 0.033 Uiso 1 1 calc R U . . .
C15 C 0.74882(5) 0.18089(5) -0.2289(3) 0.0236(6) Uani 1 1 d . . . . .
H15A H 0.7380 0.1921 -0.2576 0.028 Uiso 1 1 calc R U . . .
H15B H 0.7604 0.1808 -0.2968 0.028 Uiso 1 1 calc R U . . .
C34 C 0.59959(5) 0.18656(5) -0.2229(3) 0.0236(6) Uani 1 1 d . . . . .
H34 H 0.5990 0.1781 -0.3055 0.028 Uiso 1 1 calc R U . . .
C77 C 0.24247(6) 0.05228(6) -0.1885(4) 0.0354(8) Uani 1 1 d . . . . .
H77 H 0.2298 0.0462 -0.2260 0.042 Uiso 1 1 calc R U . . .
C40 C 0.67819(5) 0.15744(6) -0.0854(4) 0.0327(8) Uani 1 1 d . . . . .
H40 H 0.6796 0.1420 -0.0588 0.039 Uiso 1 1 calc R U . . .
C32 C 0.62098(4) 0.20462(5) -0.0439(3) 0.0187(6) Uani 1 1 d . . . . .
C25 C 0.77842(6) 0.22742(5) 0.2876(3) 0.0310(8) Uani 1 1 d . . . . .
H25 H 0.7785 0.2213 0.1978 0.037 Uiso 1 1 calc R U . . .
C2 C 0.78410(4) 0.11558(5) 0.0817(3) 0.0205(6) Uani 1 1 d . . . . .
C16 C 0.75737(5) 0.18666(5) -0.0845(3) 0.0211(6) Uani 1 1 d . . . . .
C58 C 0.70210(5) -0.01598(5) 0.0110(4) 0.0300(7) Uani 1 1 d . . . . .
H58A H 0.7057 -0.0203 -0.0839 0.036 Uiso 1 1 calc R U . . .
H58B H 0.7149 -0.0174 0.0683 0.036 Uiso 1 1 calc R U . . .
C46 C 0.65782(5) 0.20311(6) 0.4225(3) 0.0336(8) Uani 1 1 d . . . . .
H46 H 0.6672 0.2099 0.4866 0.040 Uiso 1 1 calc R U . . .
C7 C 0.73004(5) 0.11152(5) 0.1759(3) 0.0223(6) Uani 1 1 d . . . . .
H7A H 0.7371 0.1027 0.2488 0.027 Uiso 1 1 calc R U . . .
H7B H 0.7201 0.1014 0.1268 0.027 Uiso 1 1 calc R U . . .
C61 C 0.68575(5) 0.01640(6) -0.1229(3) 0.0295(7) Uani 1 1 d . . . . .
H61A H 0.6758 0.0053 -0.1605 0.044 Uiso 1 1 calc R U . . .
H61B H 0.6979 0.0179 -0.1845 0.044 Uiso 1 1 calc R U . . .
H61C H 0.6788 0.0312 -0.1133 0.044 Uiso 1 1 calc R U . . .
C3 C 0.81920(5) 0.11611(5) 0.0911(4) 0.0302(7) Uani 1 1 d . . . . .
H3A H 0.8268 0.1206 0.0072 0.036 Uiso 1 1 calc R U . . .
H3B H 0.8290 0.1077 0.1513 0.036 Uiso 1 1 calc R U . . .
C85 C 0.20636(5) 0.10695(5) 0.1600(3) 0.0271(7) Uani 1 1 d . . . . .
H85 H 0.1999 0.1178 0.1016 0.033 Uiso 1 1 calc R U . . .
C68 C 0.64330(5) 0.06089(5) -0.0196(3) 0.0252(7) Uani 1 1 d . . . . .
C22 C 0.77796(5) 0.24529(5) 0.5472(3) 0.0260(7) Uani 1 1 d . . . . .
C1 C 0.76321(5) 0.10524(5) 0.0488(3) 0.0219(6) Uani 1 1 d . . . . .
H1A H 0.7628 0.1012 -0.0493 0.026 Uiso 1 1 calc R U . . .
H1B H 0.7614 0.0911 0.1024 0.026 Uiso 1 1 calc R U . . .
C65 C 0.66794(5) 0.05676(5) 0.4319(3) 0.0251(6) Uani 1 1 d . . . . .
C8 C 0.71859(5) 0.13143(5) 0.2353(3) 0.0215(6) Uani 1 1 d . . . . .
C82 C 0.22557(5) 0.07531(5) 0.3271(3) 0.0226(6) Uani 1 1 d . . . . .
H82 H 0.2319 0.0645 0.3864 0.027 Uiso 1 1 calc R U . . .
C84 C 0.19532(5) 0.09851(5) 0.2709(4) 0.0281(7) Uani 1 1 d . . . . .
H84 H 0.1814 0.1036 0.2898 0.034 Uiso 1 1 calc R U . . .
C91 C 0.29272(5) 0.13224(5) 0.2032(3) 0.0283(7) Uani 1 1 d . . . . .
H91 H 0.2895 0.1480 0.2019 0.034 Uiso 1 1 calc R U . . .
C76 C 0.24288(5) 0.05927(5) -0.0531(3) 0.0282(7) Uani 1 1 d . . . . .
H76 H 0.2303 0.0581 -0.0008 0.034 Uiso 1 1 calc R U . . .
C43 C 0.67327(5) 0.20228(6) -0.1609(3) 0.0311(7) Uani 1 1 d . . . . .
H43 H 0.6717 0.2176 -0.1893 0.037 Uiso 1 1 calc R U . . .
C57 C 0.67168(5) -0.01559(5) 0.1247(3) 0.0247(7) Uani 1 1 d . . . . .
C4 C 0.81018(5) 0.13719(5) 0.1655(3) 0.0249(6) Uani 1 1 d . . . . .
C80 C 0.27856(5) 0.07013(5) -0.0759(3) 0.0266(7) Uani 1 1 d . . . . .
H80 H 0.2912 0.0764 -0.0397 0.032 Uiso 1 1 calc R U . . .
C30 C 0.64260(6) 0.27651(6) -0.0593(4) 0.0362(8) Uani 1 1 d . . . . .
H30 H 0.6326 0.2875 -0.0894 0.043 Uiso 1 1 calc R U . . .
C72 C 0.62701(6) 0.13103(6) -0.0859(4) 0.0399(9) Uani 1 1 d . . . . .
H72 H 0.6229 0.1464 -0.1008 0.048 Uiso 1 1 calc R U . . .
C56 C 0.65408(5) -0.02549(5) 0.2046(3) 0.0264(7) Uani 1 1 d . . . . .
H56A H 0.6589 -0.0393 0.2534 0.032 Uiso 1 1 calc R U . . .
H56B H 0.6423 -0.0298 0.1431 0.032 Uiso 1 1 calc R U . . .
C53 C 0.59613(5) 0.03821(6) 0.2408(4) 0.0309(7) Uani 1 1 d . . . . .
C18 C 0.78081(5) 0.19174(5) -0.0859(3) 0.0273(7) Uani 1 1 d . . . . .
H18A H 0.7859 0.1932 0.0081 0.041 Uiso 1 1 calc R U . . .
H18B H 0.7833 0.2060 -0.1350 0.041 Uiso 1 1 calc R U . . .
H18C H 0.7883 0.1793 -0.1317 0.041 Uiso 1 1 calc R U . . .
C12 C 0.70764(5) 0.18771(5) 0.2371(4) 0.0304(7) Uani 1 1 d . . . . .
H12A H 0.7208 0.1965 0.2349 0.046 Uiso 1 1 calc R U . . .
H12B H 0.6966 0.1967 0.2818 0.046 Uiso 1 1 calc R U . . .
H12C H 0.7033 0.1841 0.1436 0.046 Uiso 1 1 calc R U . . .
C33 C 0.61907(5) 0.19228(5) -0.1659(3) 0.0210(6) Uani 1 1 d . . . . .
H33 H 0.6316 0.1876 -0.2117 0.025 Uiso 1 1 calc R U . . .
C19 C 0.77290(4) 0.18780(5) 0.3781(3) 0.0197(6) Uani 1 1 d . . . . .
C74 C 0.63788(6) 0.10106(5) 0.0658(4) 0.0352(8) Uani 1 1 d . . . . .
H74 H 0.6415 0.0962 0.1551 0.042 Uiso 1 1 calc R U . . .
C95 C 0.28154(5) 0.02728(5) 0.4425(4) 0.0328(7) Uani 1 1 d . . . . .
H95 H 0.2915 0.0263 0.5150 0.039 Uiso 1 1 calc R U . . .
C23 C 0.78058(5) 0.25966(5) 0.4379(4) 0.0333(7) Uani 1 1 d . . . . .
H23 H 0.7821 0.2755 0.4518 0.040 Uiso 1 1 calc R U . . .
C26 C 0.65009(5) 0.23723(5) 0.0079(3) 0.0216(6) Uani 1 1 d . . . . .
C29 C 0.66355(6) 0.28277(6) -0.0381(4) 0.0421(9) Uani 1 1 d . . . . .
H29 H 0.6680 0.2979 -0.0546 0.051 Uiso 1 1 calc R U . . .
C75 C 0.26102(5) 0.06798(5) 0.0099(3) 0.0214(6) Uani 1 1 d . . . . .
B2 B 0.26107(5) 0.07400(5) 0.1755(4) 0.0216(7) Uani 1 1 d . . . . .
C31 C 0.63623(5) 0.25415(5) -0.0365(3) 0.0252(7) Uani 1 1 d . . . . .
H31 H 0.6219 0.2503 -0.0517 0.030 Uiso 1 1 calc R U . . .
C90 C 0.31356(5) 0.12523(6) 0.2100(4) 0.0323(8) Uani 1 1 d . . . . .
H90 H 0.3247 0.1360 0.2148 0.039 Uiso 1 1 calc R U . . .
B1 B 0.64377(5) 0.21040(6) 0.0288(3) 0.0198(7) Uani 1 1 d . . . . .
C27 C 0.67106(5) 0.24462(6) 0.0290(3) 0.0316(8) Uani 1 1 d . . . . .
H27 H 0.6812 0.2338 0.0596 0.038 Uiso 1 1 calc R U . . .
C6 C 0.81904(5) 0.15911(6) 0.1076(4) 0.0354(8) Uani 1 1 d . . . . .
H6A H 0.8171 0.1593 0.0083 0.053 Uiso 1 1 calc R U . . .
H6B H 0.8341 0.1602 0.1293 0.053 Uiso 1 1 calc R U . . .
H6C H 0.8116 0.1721 0.1480 0.053 Uiso 1 1 calc R U . . .
C51 C 0.61097(5) 0.00665(5) 0.3248(3) 0.0260(7) Uani 1 1 d . . . . .
C48 C 0.63248(6) 0.17505(6) 0.3657(4) 0.0362(8) Uani 1 1 d . . . . .
H48 H 0.6241 0.1624 0.3906 0.043 Uiso 1 1 calc R U . . .
C97 C 0.25510(6) 0.01044(5) 0.3026(4) 0.0353(8) Uani 1 1 d . . . . .
H97 H 0.2465 -0.0022 0.2793 0.042 Uiso 1 1 calc R U . . .
C60 C 0.70912(5) 0.02481(5) 0.0773(4) 0.0310(7) Uani 1 1 d . . . . .
H60A H 0.7030 0.0401 0.0796 0.046 Uiso 1 1 calc R U . . .
H60B H 0.7219 0.0250 0.0213 0.046 Uiso 1 1 calc R U . . .
H60C H 0.7127 0.0200 0.1704 0.046 Uiso 1 1 calc R U . . .
C55 C 0.59863(6) 0.06236(6) 0.2918(5) 0.0476(10) Uani 1 1 d . . . . .
H55A H 0.6021 0.0622 0.3893 0.071 Uiso 1 1 calc R U . . .
H55B H 0.5854 0.0707 0.2780 0.071 Uiso 1 1 calc R U . . .
H55C H 0.6100 0.0699 0.2411 0.071 Uiso 1 1 calc R U . . .
C78 C 0.26018(6) 0.05404(5) -0.2684(3) 0.0336(8) Uani 1 1 d . . . . .
H78 H 0.2600 0.0489 -0.3605 0.040 Uiso 1 1 calc R U . . .
C41 C 0.68942(5) 0.16561(6) -0.1965(4) 0.0364(8) Uani 1 1 d . . . . .
H41 H 0.6986 0.1560 -0.2465 0.044 Uiso 1 1 calc R U . . .
C73 C 0.63215(7) 0.12344(6) 0.0437(4) 0.0438(9) Uani 1 1 d . . . . .
H73 H 0.6317 0.1337 0.1184 0.053 Uiso 1 1 calc R U . . .
C54 C 0.59025(6) 0.03769(7) 0.0904(4) 0.0429(9) Uani 1 1 d . . . . .
H54A H 0.6016 0.0445 0.0365 0.064 Uiso 1 1 calc R U . . .
H54B H 0.5772 0.0463 0.0764 0.064 Uiso 1 1 calc R U . . .
H54C H 0.5881 0.0219 0.0615 0.064 Uiso 1 1 calc R U . . .
C50 C 0.62553(5) -0.01242(5) 0.3574(3) 0.0273(7) Uani 1 1 d . . . . .
H50A H 0.6262 -0.0145 0.4576 0.033 Uiso 1 1 calc R U . . .
H50B H 0.6200 -0.0266 0.3171 0.033 Uiso 1 1 calc R U . . .
C11 C 0.71949(5) 0.17045(6) 0.4592(3) 0.0325(8) Uani 1 1 d . . . . .
H11A H 0.7220 0.1560 0.5061 0.049 Uiso 1 1 calc R U . . .
H11B H 0.7091 0.1794 0.5104 0.049 Uiso 1 1 calc R U . . .
H11C H 0.7328 0.1789 0.4531 0.049 Uiso 1 1 calc R U . . .
C88 C 0.30145(5) 0.08646(5) 0.2044(3) 0.0284(7) Uani 1 1 d . . . . .
H88 H 0.3049 0.0707 0.2046 0.034 Uiso 1 1 calc R U . . .
C13 C 0.73510(4) 0.12924(5) -0.0463(3) 0.0185(6) Uani 1 1 d . . . . .
H13A H 0.7374 0.1182 -0.1211 0.022 Uiso 1 1 calc R U . . .
H13B H 0.7197 0.1304 -0.0300 0.022 Uiso 1 1 calc R U . . .
C63 C 0.66622(5) 0.01894(5) 0.4456(3) 0.0237(6) Uani 1 1 d . . . . .
C24 C 0.78096(7) 0.25060(6) 0.3062(4) 0.0405(9) Uani 1 1 d . . . . .
H24 H 0.7829 0.2603 0.2297 0.049 Uiso 1 1 calc R U . . .
C28 C 0.67760(6) 0.26663(7) 0.0074(4) 0.0425(9) Uani 1 1 d . . . . .
H28 H 0.6919 0.2707 0.0240 0.051 Uiso 1 1 calc R U . . .
C79 C 0.27826(6) 0.06336(6) -0.2127(3) 0.0332(8) Uani 1 1 d . . . . .
H79 H 0.2905 0.0652 -0.2675 0.040 Uiso 1 1 calc R U . . .
C96 C 0.26964(6) 0.00858(6) 0.4085(4) 0.0365(8) Uani 1 1 d . . . . .
H96 H 0.2713 -0.0053 0.4564 0.044 Uiso 1 1 calc R U . . .
C64 C 0.67702(6) 0.04849(5) 0.5699(3) 0.0315(7) Uani 1 1 d . . . . .
H64A H 0.6917 0.0540 0.5824 0.038 Uiso 1 1 calc R U . . .
H64B H 0.6683 0.0540 0.6469 0.038 Uiso 1 1 calc R U . . .
C89 C 0.31776(5) 0.10214(6) 0.2096(4) 0.0330(8) Uani 1 1 d . . . . .
H89 H 0.3320 0.0970 0.2130 0.040 Uiso 1 1 calc R U . . .
C52 C 0.58029(6) 0.02468(7) 0.3285(4) 0.0445(10) Uani 1 1 d . . . . .
H52A H 0.5766 0.0332 0.4122 0.053 Uiso 1 1 calc R U . . .
H52B H 0.5672 0.0216 0.2764 0.053 Uiso 1 1 calc R U . . .
C67 C 0.68456(6) 0.06750(6) 0.3412(4) 0.0353(8) Uani 1 1 d . . . . .
H67A H 0.6964 0.0569 0.3295 0.053 Uiso 1 1 calc R U . . .
H67B H 0.6897 0.0815 0.3836 0.053 Uiso 1 1 calc R U . . .
H67C H 0.6784 0.0710 0.2519 0.053 Uiso 1 1 calc R U . . .
C62 C 0.66272(5) -0.00563(5) 0.4149(3) 0.0263(7) Uani 1 1 d . . . . .
H62A H 0.6762 -0.0127 0.3869 0.032 Uiso 1 1 calc R U . . .
H62B H 0.6576 -0.0135 0.4979 0.032 Uiso 1 1 calc R U . . .
C5 C 0.81347(6) 0.13564(7) 0.3201(4) 0.0377(8) Uani 1 1 d . . . . .
H5A H 0.8059 0.1481 0.3650 0.057 Uiso 1 1 calc R U . . .
H5B H 0.8286 0.1368 0.3408 0.057 Uiso 1 1 calc R U . . .
H5C H 0.8081 0.1211 0.3533 0.057 Uiso 1 1 calc R U . . .
C42 C 0.68688(6) 0.18819(6) -0.2329(4) 0.0380(9) Uani 1 1 d . . . . .
H42 H 0.6946 0.1941 -0.3082 0.046 Uiso 1 1 calc R U . . .
C47 C 0.64626(6) 0.18434(6) 0.4594(3) 0.0386(9) Uani 1 1 d . . . . .
H47 H 0.6477 0.1779 0.5478 0.046 Uiso 1 1 calc R U . . .
H51A H 0.6359(6) 0.0197(7) -0.047(5) 0.044(12) Uiso 1 1 d . . . . .
H2A H 0.7664(6) 0.1483(7) 0.434(5) 0.060(13) Uiso 1 1 d . . . . .
H2B H 0.7697(6) 0.1247(7) 0.401(4) 0.046(12) Uiso 1 1 d . . . . .
H51B H 0.6230(8) 0.0027(8) -0.020(5) 0.072(16) Uiso 1 1 d . . . . .

loop_
_atom_site_aniso_label
_atom_site_aniso_U_11
_atom_site_aniso_U_22
_atom_site_aniso_U_33
_atom_site_aniso_U_23
_atom_site_aniso_U_13
_atom_site_aniso_U_12
Ni1 0.02191(17) 0.01408(16) 0.01376(16) -0.00079(14) 0.00030(15) -0.00013(13)
Ni2 0.02678(18) 0.01540(17) 0.01785(18) 0.00181(15) -0.00654(16) -0.00092(14)
Cl1 0.0671(6) 0.0305(4) 0.0316(5) -0.0153(4) 0.0046(4) -0.0075(4)
Cl2 0.0692(7) 0.0490(6) 0.0413(5) 0.0237(4) 0.0021(5) 0.0230(5)
O2 0.0248(11) 0.0268(12) 0.0347(13) -0.0039(10) 0.0117(10) -0.0053(9)
O10 0.0364(12) 0.0158(10) 0.0223(11) 0.0038(9) -0.0061(9) -0.0011(9)
O4 0.0305(11) 0.0197(10) 0.0172(10) -0.0023(8) -0.0024(9) -0.0018(9)
O6 0.0329(12) 0.0195(11) 0.0180(11) 0.0014(9) -0.0018(9) 0.0005(10)
O3 0.0295(11) 0.0192(10) 0.0152(10) 0.0006(8) -0.0026(8) -0.0022(8)
O1 0.0217(11) 0.0217(11) 0.0362(13) -0.0057(9) 0.0003(10) 0.0038(8)
O5 0.0417(13) 0.0195(10) 0.0184(11) 0.0016(9) -0.0029(9) -0.0004(9)
O12 0.0359(14) 0.0226(12) 0.0223(12) 0.0011(10) -0.0089(10) -0.0036(10)
O8 0.0382(13) 0.0199(11) 0.0320(12) -0.0042(10) -0.0041(11) 0.0072(9)
O7 0.0294(12) 0.0368(14) 0.0399(14) 0.0080(11) -0.0007(11) -0.0062(10)
N2 0.0213(12) 0.0174(12) 0.0199(12) -0.0014(10) 0.0014(10) 0.0015(9)
O11 0.0420(13) 0.0238(12) 0.0257(12) 0.0013(9) -0.0022(10) 0.0052(10)
O9 0.0501(14) 0.0246(12) 0.0238(12) -0.0015(9) -0.0189(11) -0.0005(10)
N3 0.0206(12) 0.0190(12) 0.0164(12) -0.0015(9) 0.0023(10) 0.0013(9)
C20 0.0189(14) 0.0194(14) 0.0223(15) -0.0021(11) 0.0012(11) 0.0006(11)
N4 0.0253(13) 0.0142(11) 0.0154(11) 0.0003(9) 0.0012(10) 0.0008(9)
N7 0.0279(13) 0.0179(12) 0.0192(13) 0.0002(10) -0.0064(11) 0.0017(10)
C9 0.0233(16) 0.0285(17) 0.0327(18) -0.0035(14) 0.0065(14) 0.0011(13)
N8 0.0307(13) 0.0155(12) 0.0200(13) -0.0017(10) -0.0063(11) -0.0001(10)
C98 0.0302(17) 0.0210(15) 0.0330(18) -0.0044(13) 0.0077(14) -0.0002(13)
C44 0.0234(14) 0.0221(14) 0.0244(15) -0.0030(13) 0.0043(13) 0.0072(11)
C21 0.0216(14) 0.0217(15) 0.0211(15) -0.0014(12) 0.0013(12) -0.0025(12)
C87 0.0236(14) 0.0218(14) 0.0193(15) -0.0033(12) -0.0022(12) -0.0004(11)
N1 0.0233(12) 0.0142(11) 0.0160(12) 0.0005(9) 0.0012(10) 0.0003(9)
N5 0.0300(14) 0.0171(12) 0.0194(13) 0.0008(10) -0.0078(11) -0.0021(10)
C39 0.0237(15) 0.0318(17) 0.0241(16) -0.0035(13) -0.0013(13) 0.0027(13)
C17 0.0448(19) 0.0197(15) 0.0222(16) -0.0010(12) -0.0016(14) 0.0054(14)
C69 0.0246(15) 0.0224(15) 0.0277(17) 0.0071(13) -0.0001(13) -0.0003(12)
N6 0.0250(13) 0.0237(13) 0.0239(13) 0.0028(11) -0.0054(11) 0.0008(11)
C70 0.0257(16) 0.0278(16) 0.0263(17) 0.0051(13) 0.0008(13) 0.0056(13)
C35 0.0208(15) 0.0232(15) 0.0338(18) 0.0020(13) -0.0042(13) -0.0061(12)
C66 0.0395(18) 0.0278(17) 0.0301(18) -0.0057(14) -0.0022(16) 0.0030(14)
C59 0.0297(16) 0.0238(16) 0.0200(15) -0.0014(12) -0.0044(13) 0.0036(13)
C71 0.0286(17) 0.0333(18) 0.0361(19) 0.0161(15) 0.0017(15) 0.0044(14)
C49 0.0344(18) 0.0275(16) 0.0249(16) 0.0008(13) 0.0082(14) 0.0034(14)
C92 0.0269(15) 0.0221(14) 0.0183(14) -0.0022(12) 0.0020(13) 0.0010(11)
C81 0.0230(14) 0.0153(13) 0.0199(15) -0.0070(11) 0.0000(12) -0.0043(11)
C36 0.0196(14) 0.0286(16) 0.0343(19) -0.0011(14) 0.0035(13) -0.0028(12)
C94 0.0309(17) 0.0236(16) 0.0247(16) -0.0027(13) 0.0050(14) 0.0051(13)
C93 0.0259(15) 0.0204(15) 0.0229(15) -0.0020(12) 0.0079(13) 0.0025(12)
C37 0.0247(15) 0.0246(16) 0.0251(16) -0.0053(13) 0.0038(13) -0.0019(12)
C38 0.0168(13) 0.0304(16) 0.0198(15) -0.0040(13) 0.0001(12) 0.0019(11)
C45 0.0277(16) 0.0325(17) 0.0243(17) -0.0058(13) 0.0026(13) 0.0086(14)
C86 0.0259(16) 0.0215(15) 0.0216(15) -0.0051(12) -0.0008(13) -0.0016(12)
C14 0.0191(13) 0.0200(14) 0.0135(14) -0.0010(11) 0.0001(11) 0.0014(11)
C10 0.0236(15) 0.0238(15) 0.0206(15) -0.0023(12) 0.0043(12) 0.0021(12)
C83 0.0268(16) 0.0221(16) 0.0331(18) -0.0077(13) 0.0079(14) -0.0070(13)
C15 0.0354(17) 0.0172(14) 0.0182(15) 0.0038(12) -0.0024(13) -0.0053(12)
C34 0.0324(17) 0.0156(14) 0.0229(16) 0.0017(12) -0.0048(13) -0.0010(12)
C77 0.048(2) 0.0278(18) 0.0299(18) -0.0107(15) -0.0020(16) -0.0052(15)
C40 0.0302(17) 0.0311(18) 0.037(2) -0.0078(15) -0.0037(15) 0.0090(13)
C32 0.0195(13) 0.0149(13) 0.0218(15) 0.0019(11) 0.0043(12) -0.0021(10)
C25 0.048(2) 0.0235(17) 0.0219(17) -0.0019(13) 0.0017(15) -0.0063(15)
C2 0.0220(14) 0.0187(14) 0.0208(15) 0.0017(12) 0.0009(12) 0.0040(11)
C16 0.0289(15) 0.0163(14) 0.0181(15) 0.0021(11) -0.0012(12) -0.0024(11)
C58 0.0326(18) 0.0239(16) 0.0336(18) -0.0039(14) -0.0033(15) 0.0034(13)
C46 0.0347(17) 0.047(2) 0.0197(16) -0.0076(16) -0.0006(15) 0.0153(15)
C7 0.0287(15) 0.0176(13) 0.0205(15) 0.0001(12) 0.0040(13) -0.0046(11)
C61 0.0364(18) 0.0333(18) 0.0187(15) -0.0020(13) -0.0012(14) 0.0044(15)
C3 0.0216(15) 0.0253(16) 0.044(2) -0.0068(15) -0.0021(14) 0.0040(13)
C85 0.0261(15) 0.0253(16) 0.0299(18) -0.0057(13) -0.0053(13) 0.0020(12)
C68 0.0258(16) 0.0225(16) 0.0274(17) 0.0064(13) -0.0033(13) 0.0001(12)
C22 0.0281(16) 0.0229(16) 0.0270(17) -0.0091(13) 0.0024(14) -0.0004(13)
C1 0.0269(15) 0.0149(14) 0.0240(15) -0.0021(12) -0.0003(13) -0.0001(12)
C65 0.0334(16) 0.0202(14) 0.0216(15) -0.0030(13) -0.0031(14) -0.0023(12)
C8 0.0243(15) 0.0222(15) 0.0181(14) 0.0008(12) 0.0037(12) -0.0019(12)
C82 0.0242(15) 0.0176(14) 0.0259(16) -0.0043(12) 0.0020(13) -0.0025(11)
C84 0.0200(15) 0.0250(16) 0.0394(19) -0.0097(14) 0.0040(14) 0.0007(12)
C91 0.0360(17) 0.0228(15) 0.0261(17) -0.0031(13) -0.0002(15) -0.0042(13)
C76 0.0305(16) 0.0281(16) 0.0261(16) -0.0072(14) 0.0053(15) -0.0061(13)
C43 0.0304(17) 0.0349(18) 0.0281(18) -0.0033(14) 0.0061(14) 0.0040(14)
C57 0.0364(17) 0.0181(14) 0.0198(15) -0.0031(12) -0.0079(13) 0.0059(13)
C4 0.0220(14) 0.0235(15) 0.0290(17) -0.0027(13) -0.0013(13) 0.0021(12)
C80 0.0249(15) 0.0272(16) 0.0276(17) 0.0056(14) 0.0056(14) 0.0071(12)
C30 0.057(2) 0.0251(16) 0.0269(17) 0.0027(15) 0.0092(18) 0.0005(15)
C72 0.045(2) 0.0202(16) 0.055(3) 0.0112(17) -0.0004(19) 0.0014(15)
C56 0.0414(17) 0.0152(14) 0.0227(16) 0.0000(12) -0.0060(14) -0.0012(12)
C53 0.0245(16) 0.0318(18) 0.0363(19) 0.0053(15) -0.0049(14) 0.0022(13)
C18 0.0344(17) 0.0252(16) 0.0225(16) 0.0037(13) -0.0023(13) -0.0069(13)
C12 0.0288(17) 0.0235(16) 0.0389(19) -0.0015(14) 0.0035(14) 0.0041(13)
C33 0.0242(15) 0.0168(14) 0.0221(15) 0.0036(12) 0.0016(12) 0.0016(11)
C19 0.0206(14) 0.0210(15) 0.0176(14) -0.0034(12) 0.0015(12) -0.0009(11)
C74 0.052(2) 0.0213(16) 0.0320(19) 0.0056(14) -0.0049(17) -0.0030(15)
C95 0.0389(18) 0.0342(18) 0.0254(17) 0.0025(15) 0.0076(16) 0.0146(14)
C23 0.047(2) 0.0181(15) 0.0347(18) -0.0066(15) -0.0027(18) -0.0035(13)
C26 0.0268(15) 0.0218(15) 0.0161(14) -0.0054(12) 0.0037(12) -0.0035(12)
C29 0.066(3) 0.0282(18) 0.032(2) -0.0016(15) 0.0086(19) -0.0216(18)
C75 0.0259(15) 0.0146(14) 0.0236(15) -0.0017(11) 0.0040(13) 0.0023(11)
B2 0.0244(16) 0.0177(15) 0.0226(17) -0.0030(14) 0.0010(14) 0.0000(12)
C31 0.0327(16) 0.0229(15) 0.0200(16) -0.0027(12) 0.0043(13) -0.0017(12)
C90 0.0299(17) 0.0325(18) 0.035(2) 0.0016(15) -0.0039(15) -0.0133(14)
B1 0.0219(16) 0.0200(16) 0.0174(16) -0.0018(13) 0.0023(13) -0.0008(13)
C27 0.0271(17) 0.0376(19) 0.0301(18) -0.0015(15) 0.0020(14) -0.0088(14)
C6 0.0250(16) 0.0291(18) 0.052(2) -0.0009(16) 0.0012(16) -0.0017(14)
C51 0.0289(16) 0.0277(16) 0.0214(16) 0.0003(13) -0.0038(13) -0.0043(13)
C48 0.045(2) 0.0323(19) 0.0319(19) 0.0069(15) 0.0137(17) 0.0107(16)
C97 0.042(2) 0.0189(16) 0.045(2) -0.0003(15) 0.0178(17) -0.0020(14)
C60 0.0354(18) 0.0278(17) 0.0298(18) 0.0000(14) -0.0063(15) -0.0045(14)
C55 0.036(2) 0.037(2) 0.070(3) -0.008(2) -0.007(2) 0.0094(17)
C78 0.054(2) 0.0255(17) 0.0215(16) -0.0021(13) 0.0044(16) 0.0136(16)
C41 0.0266(17) 0.046(2) 0.036(2) -0.0152(17) 0.0014(15) 0.0094(15)
C73 0.066(3) 0.0219(17) 0.043(2) 0.0003(16) 0.002(2) -0.0008(17)
C54 0.033(2) 0.054(2) 0.042(2) 0.0089(19) -0.0129(17) 0.0100(17)
C50 0.0356(18) 0.0220(15) 0.0242(16) 0.0035(13) -0.0009(14) -0.0060(13)
C11 0.0328(17) 0.0386(19) 0.0261(18) -0.0110(15) 0.0055(14) -0.0010(14)
C88 0.0262(15) 0.0256(16) 0.0334(19) 0.0011(14) -0.0020(14) 0.0002(12)
C13 0.0218(13) 0.0184(13) 0.0152(14) -0.0010(11) -0.0010(12) 0.0011(11)
C63 0.0287(15) 0.0250(15) 0.0174(14) -0.0009(13) -0.0081(13) 0.0002(12)
C24 0.067(3) 0.0244(18) 0.0307(19) 0.0031(15) 0.0001(18) -0.0099(17)
C28 0.046(2) 0.046(2) 0.035(2) -0.0013(18) 0.0039(18) -0.0250(18)
C79 0.041(2) 0.0330(18) 0.0254(18) 0.0093(14) 0.0111(15) 0.0190(15)
C96 0.050(2) 0.0243(17) 0.035(2) 0.0070(14) 0.0162(17) 0.0103(15)
C64 0.045(2) 0.0240(16) 0.0253(17) -0.0049(14) -0.0096(15) -0.0040(14)
C89 0.0217(15) 0.0347(18) 0.043(2) 0.0027(16) -0.0034(15) -0.0023(13)
C52 0.0295(19) 0.050(2) 0.054(2) 0.014(2) 0.0005(18) 0.0062(17)
C67 0.0392(19) 0.0352(19) 0.0315(19) -0.0076(15) 0.0013(16) -0.0136(15)
C62 0.0351(17) 0.0221(15) 0.0218(16) 0.0023(12) -0.0105(14) 0.0015(12)
C5 0.0309(18) 0.050(2) 0.0317(19) -0.0031(17) -0.0067(15) 0.0022(16)
C42 0.0336(18) 0.051(2) 0.0297(19) -0.0086(17) 0.0150(15) 0.0026(16)
C47 0.051(2) 0.045(2) 0.0200(17) 0.0047(15) 0.0113(16) 0.0227(17)

loop_
_atom_type_symbol
_atom_type_description
_atom_type_scat_dispersion_real
_atom_type_scat_dispersion_imag
_atom_type_scat_source
C C 0.0033 0.0016 'International Tables Vol C Tables 4.2.6.8 and 6.1.1.4'
H H 0.0000 0.0000 'International Tables Vol C Tables 4.2.6.8 and 6.1.1.4'
B B 0.0013 0.0007 'International Tables Vol C Tables 4.2.6.8 and 6.1.1.4'
Cl Cl 0.1484 0.1585 'International Tables Vol C Tables 4.2.6.8 and 6.1.1.4'
N N 0.0061 0.0033 'International Tables Vol C Tables 4.2.6.8 and 6.1.1.4'
Ni Ni 0.3393 1.1124 'International Tables Vol C Tables 4.2.6.8 and 6.1.1.4'
O O 0.0106 0.0060 'International Tables Vol C Tables 4.2.6.8 and 6.1.1.4'

loop_
_geom_angle_atom_site_label_1
_geom_angle_atom_site_label_2
_geom_angle_atom_site_label_3
_geom_angle
_geom_angle_site_symmetry_1
_geom_angle_site_symmetry_3
_geom_angle_publ_flag
O4 Ni1 N2 102.30(9) . . ?
O4 Ni1 N4 90.85(9) . . ?
N2 Ni1 N4 96.06(9) . . ?
O4 Ni1 N3 102.06(9) . . ?
N2 Ni1 N3 153.19(9) . . ?
N4 Ni1 N3 94.61(9) . . ?
O4 Ni1 O6 92.39(9) . . ?
N2 Ni1 O6 87.02(9) . . ?
N4 Ni1 O6 174.97(9) . . ?
N3 Ni1 O6 80.94(9) . . ?
O4 Ni1 N1 171.01(9) . . ?
N2 Ni1 N1 81.05(9) . . ?
N4 Ni1 N1 80.46(9) . . ?
N3 Ni1 N1 76.57(9) . . ?
O6 Ni1 N1 96.14(9) . . ?
O10 Ni2 N8 93.10(9) . . ?
O10 Ni2 N6 97.01(9) . . ?
N8 Ni2 N6 94.72(10) . . ?
O10 Ni2 O12 91.74(9) . . ?
N8 Ni2 O12 174.17(9) . . ?
N6 Ni2 O12 87.91(10) . . ?
O10 Ni2 N7 107.74(9) . . ?
N8 Ni2 N7 96.40(9) . . ?
N6 Ni2 N7 152.17(10) . . ?
O12 Ni2 N7 79.01(9) . . ?
O10 Ni2 N5 172.52(9) . . ?
N8 Ni2 N5 80.03(9) . . ?
N6 Ni2 N5 80.73(10) . . ?
O12 Ni2 N5 95.29(9) . . ?
N7 Ni2 N5 76.21(9) . . ?
C8 O2 C9 104.5(2) . . ?
C68 O10 Ni2 129.0(2) . . ?
C19 O4 Ni1 130.34(19) . . ?
Ni1 O6 H2A 98(3) . . ?
Ni1 O6 H2B 123(3) . . ?
H2A O6 H2B 108(4) . . ?
C14 O3 C15 105.5(2) . . ?
C2 O1 C3 105.5(2) . . ?
Ni2 O12 H51A 100(3) . . ?
Ni2 O12 H51B 136(3) . . ?
H51A O12 H51B 104(4) . . ?
C57 O8 C58 104.6(2) . . ?
C51 O7 C52 105.2(2) . . ?
C2 N2 C4 107.2(2) . . ?
C2 N2 Ni1 112.31(19) . . ?
C4 N2 Ni1 139.13(19) . . ?
C63 O9 C64 105.2(2) . . ?
C8 N3 C10 107.4(2) . . ?
C8 N3 Ni1 111.45(19) . . ?
C10 N3 Ni1 139.43(18) . . ?
C25 C20 C21 119.4(3) . . ?
C25 C20 C19 120.8(3) . . ?
C21 C20 C19 119.7(3) . . ?
C14 N4 C16 108.1(2) . . ?
C14 N4 Ni1 112.34(19) . . ?
C16 N4 Ni1 139.54(18) . . ?
C57 N7 C59 106.8(2) . . ?
C57 N7 Ni2 108.8(2) . . ?
C59 N7 Ni2 141.73(18) . . ?
O2 C9 C10 104.5(2) . . ?
O2 C9 H9A 110.8 . . ?
C10 C9 H9A 110.8 . . ?
O2 C9 H9B 110.8 . . ?
C10 C9 H9B 110.8 . . ?
H9A C9 H9B 108.9 . . ?
C63 N8 C65 107.9(2) . . ?
C63 N8 Ni2 112.6(2) . . ?
C65 N8 Ni2 139.18(19) . . ?
C97 C98 C93 122.9(3) . . ?
C97 C98 H98 118.6 . . ?
C93 C98 H98 118.6 . . ?
C45 C44 C49 114.8(3) . . ?
C45 C44 B1 123.5(3) . . ?
C49 C44 B1 121.2(3) . . ?
C22 C21 C20 119.6(3) . . ?
C22 C21 H21 120.2 . . ?
C20 C21 H21 120.2 . . ?
C92 C87 C88 114.8(3) . . ?
C92 C87 B2 123.1(2) . . ?
C88 C87 B2 121.7(3) . . ?
C1 N1 C7 113.1(2) . . ?
C1 N1 C13 111.6(2) . . ?
C7 N1 C13 109.8(2) . . ?
C1 N1 Ni1 109.30(17) . . ?
C7 N1 Ni1 105.12(17) . . ?
C13 N1 Ni1 107.51(16) . . ?
C50 N5 C56 113.1(2) . . ?
C50 N5 C62 111.9(2) . . ?
C56 N5 C62 110.0(2) . . ?
C50 N5 Ni2 109.61(18) . . ?
C56 N5 Ni2 104.32(18) . . ?
C62 N5 Ni2 107.54(17) . . ?
C40 C39 C38 122.6(3) . . ?
C40 C39 H39 118.7 . . ?
C38 C39 H39 118.7 . . ?
C16 C17 H17A 109.5 . . ?
C16 C17 H17B 109.5 . . ?
H17A C17 H17B 109.5 . . ?
C16 C17 H17C 109.5 . . ?
H17A C17 H17C 109.5 . . ?
H17B C17 H17C 109.5 . . ?
C74 C69 C70 119.2(3) . . ?
C74 C69 C68 121.4(3) . . ?
C70 C69 C68 119.3(3) . . ?
C51 N6 C53 107.6(3) . . ?
C51 N6 Ni2 112.3(2) . . ?
C53 N6 Ni2 138.7(2) . . ?
C71 C70 C69 119.3(3) . . ?
C71 C70 H70 120.3 . . ?
C69 C70 H70 120.3 . . ?
C36 C35 C34 119.0(3) . . ?
C36 C35 H35 120.5 . . ?
C34 C35 H35 120.5 . . ?
C65 C66 H66A 109.5 . . ?
C65 C66 H66B 109.5 . . ?
H66A C66 H66B 109.5 . . ?
C65 C66 H66C 109.5 . . ?
H66A C66 H66C 109.5 . . ?
H66B C66 H66C 109.5 . . ?
N7 C59 C60 110.1(2) . . ?
N7 C59 C61 109.7(2) . . ?
C60 C59 C61 111.1(3) . . ?
N7 C59 C58 101.9(2) . . ?
C60 C59 C58 111.8(3) . . ?
C61 C59 C58 111.9(3) . . ?
C70 C71 C72 121.9(3) . . ?
C70 C71 Cl2 119.0(3) . . ?
C72 C71 Cl2 119.2(3) . . ?
C48 C49 C44 122.5(3) . . ?
C48 C49 H49 118.8 . . ?
C44 C49 H49 118.8 . . ?
C91 C92 C87 122.6(3) . . ?
C91 C92 H92 118.7 . . ?
C87 C92 H92 118.7 . . ?
C86 C81 C82 114.9(3) . . ?
C86 C81 B2 122.0(3) . . ?
C82 C81 B2 123.0(3) . . ?
C35 C36 C37 120.1(3) . . ?
C35 C36 H36 120.0 . . ?
C37 C36 H36 120.0 . . ?
C93 C94 C95 122.9(3) . . ?
C93 C94 H94 118.5 . . ?
C95 C94 H94 118.5 . . ?
C94 C93 C98 114.7(3) . . ?
C94 C93 B2 125.3(3) . . ?
C98 C93 B2 119.9(3) . . ?
C36 C37 C32 123.0(3) . . ?
C36 C37 H37 118.5 . . ?
C32 C37 H37 118.5 . . ?
C39 C38 C43 115.6(3) . . ?
C39 C38 B1 121.6(3) . . ?
C43 C38 B1 122.4(3) . . ?
C46 C45 C44 122.7(3) . . ?
C46 C45 H45 118.7 . . ?
C44 C45 H45 118.7 . . ?
C85 C86 C81 123.0(3) . . ?
C85 C86 H86 118.5 . . ?
C81 C86 H86 118.5 . . ?
N4 C14 O3 118.7(3) . . ?
N4 C14 C13 125.1(3) . . ?
O3 C14 C13 116.1(2) . . ?
N3 C10 C12 109.8(2) . . ?
N3 C10 C11 108.9(2) . . ?
C12 C10 C11 111.7(3) . . ?
N3 C10 C9 102.2(2) . . ?
C12 C10 C9 112.7(3) . . ?
C11 C10 C9 111.1(3) . . ?
C84 C83 C82 120.8(3) . . ?
C84 C83 H83 119.6 . . ?
C82 C83 H83 119.6 . . ?
O3 C15 C16 105.2(2) . . ?
O3 C15 H15A 110.7 . . ?
C16 C15 H15A 110.7 . . ?
O3 C15 H15B 110.7 . . ?
C16 C15 H15B 110.7 . . ?
H15A C15 H15B 108.8 . . ?
C35 C34 C33 120.1(3) . . ?
C35 C34 H34 120.0 . . ?
C33 C34 H34 120.0 . . ?
C78 C77 C76 120.5(3) . . ?
C78 C77 H77 119.8 . . ?
C76 C77 H77 119.8 . . ?
C41 C40 C39 120.3(3) . . ?
C41 C40 H40 119.9 . . ?
C39 C40 H40 119.9 . . ?
C33 C32 C37 115.0(3) . . ?
C33 C32 B1 123.5(2) . . ?
C37 C32 B1 121.5(3) . . ?
C20 C25 C24 120.8(3) . . ?
C20 C25 H25 119.6 . . ?
C24 C25 H25 119.6 . . ?
N2 C2 O1 118.9(3) . . ?
N2 C2 C1 125.7(3) . . ?
O1 C2 C1 115.2(2) . . ?
N4 C16 C18 110.0(2) . . ?
N4 C16 C17 109.8(2) . . ?
C18 C16 C17 111.3(3) . . ?
N4 C16 C15 102.2(2) . . ?
C18 C16 C15 112.2(2) . . ?
C17 C16 C15 111.0(2) . . ?
O8 C58 C59 104.7(2) . . ?
O8 C58 H58A 110.8 . . ?
C59 C58 H58A 110.8 . . ?
O8 C58 H58B 110.8 . . ?
C59 C58 H58B 110.8 . . ?
H58A C58 H58B 108.9 . . ?
C47 C46 C45 120.6(3) . . ?
C47 C46 H46 119.7 . . ?
C45 C46 H46 119.7 . . ?
N1 C7 C8 105.9(2) . . ?
N1 C7 H7A 110.6 . . ?
C8 C7 H7A 110.6 . . ?
N1 C7 H7B 110.6 . . ?
C8 C7 H7B 110.6 . . ?
H7A C7 H7B 108.7 . . ?
C59 C61 H61A 109.5 . . ?
C59 C61 H61B 109.5 . . ?
H61A C61 H61B 109.5 . . ?
C59 C61 H61C 109.5 . . ?
H61A C61 H61C 109.5 . . ?
H61B C61 H61C 109.5 . . ?
O1 C3 C4 105.0(2) . . ?
O1 C3 H3A 110.8 . . ?
C4 C3 H3A 110.8 . . ?
O1 C3 H3B 110.8 . . ?
C4 C3 H3B 110.8 . . ?
H3A C3 H3B 108.8 . . ?
C84 C85 C86 120.5(3) . . ?
C84 C85 H85 119.7 . . ?
C86 C85 H85 119.7 . . ?
O11 C68 O10 125.8(3) . . ?
O11 C68 C69 118.2(3) . . ?
O10 C68 C69 116.0(3) . . ?
C23 C22 C21 121.4(3) . . ?
C23 C22 Cl1 118.9(2) . . ?
C21 C22 Cl1 119.6(2) . . ?
N1 C1 C2 111.0(2) . . ?
N1 C1 H1A 109.4 . . ?
C2 C1 H1A 109.4 . . ?
N1 C1 H1B 109.4 . . ?
C2 C1 H1B 109.4 . . ?
H1A C1 H1B 108.0 . . ?
N8 C65 C67 109.0(3) . . ?
N8 C65 C66 110.2(2) . . ?
C67 C65 C66 111.1(3) . . ?
N8 C65 C64 102.2(2) . . ?
C67 C65 C64 112.6(3) . . ?
C66 C65 C64 111.4(3) . . ?
N3 C8 O2 119.2(3) . . ?
N3 C8 C7 123.2(3) . . ?
O2 C8 C7 117.6(2) . . ?
C83 C82 C81 122.2(3) . . ?
C83 C82 H82 118.9 . . ?
C81 C82 H82 118.9 . . ?
C83 C84 C85 118.6(3) . . ?
C83 C84 H84 120.7 . . ?
C85 C84 H84 120.7 . . ?
C90 C91 C92 120.7(3) . . ?
C90 C91 H91 119.6 . . ?
C92 C91 H91 119.6 . . ?
C77 C76 C75 123.0(3) . . ?
C77 C76 H76 118.5 . . ?
C75 C76 H76 118.5 . . ?
C42 C43 C38 122.1(3) . . ?
C42 C43 H43 118.9 . . ?
C38 C43 H43 118.9 . . ?
N7 C57 O8 119.2(3) . . ?
N7 C57 C56 123.9(3) . . ?
O8 C57 C56 116.9(3) . . ?
N2 C4 C6 110.9(2) . . ?
N2 C4 C5 109.0(3) . . ?
C6 C4 C5 111.7(3) . . ?
N2 C4 C3 101.7(2) . . ?
C6 C4 C3 111.7(3) . . ?
C5 C4 C3 111.5(3) . . ?
C79 C80 C75 122.6(3) . . ?
C79 C80 H80 118.7 . . ?
C75 C80 H80 118.7 . . ?
C29 C30 C31 120.1(3) . . ?
C29 C30 H30 119.9 . . ?
C31 C30 H30 119.9 . . ?
C73 C72 C71 118.4(3) . . ?
C73 C72 H72 120.8 . . ?
C71 C72 H72 120.8 . . ?
C57 C56 N5 107.6(2) . . ?
C57 C56 H56A 110.2 . . ?
N5 C56 H56A 110.2 . . ?
C57 C56 H56B 110.2 . . ?
N5 C56 H56B 110.2 . . ?
H56A C56 H56B 108.5 . . ?
N6 C53 C55 111.5(3) . . ?
N6 C53 C54 108.9(3) . . ?
C55 C53 C54 111.3(3) . . ?
N6 C53 C52 101.3(3) . . ?
C55 C53 C52 111.6(3) . . ?
C54 C53 C52 111.7(3) . . ?
C16 C18 H18A 109.5 . . ?
C16 C18 H18B 109.5 . . ?
H18A C18 H18B 109.5 . . ?
C16 C18 H18C 109.5 . . ?
H18A C18 H18C 109.5 . . ?
H18B C18 H18C 109.5 . . ?
C10 C12 H12A 109.5 . . ?
C10 C12 H12B 109.5 . . ?
H12A C12 H12B 109.5 . . ?
C10 C12 H12C 109.5 . . ?
H12A C12 H12C 109.5 . . ?
H12B C12 H12C 109.5 . . ?
C34 C33 C32 122.8(3) . . ?
C34 C33 H33 118.6 . . ?
C32 C33 H33 118.6 . . ?
O5 C19 O4 125.8(3) . . ?
O5 C19 C20 118.4(3) . . ?
O4 C19 C20 115.8(3) . . ?
C73 C74 C69 120.3(3) . . ?
C73 C74 H74 119.8 . . ?
C69 C74 H74 119.8 . . ?
C96 C95 C94 120.4(3) . . ?
C96 C95 H95 119.8 . . ?
C94 C95 H95 119.8 . . ?
C22 C23 C24 119.1(3) . . ?
C22 C23 H23 120.4 . . ?
C24 C23 H23 120.4 . . ?
C31 C26 C27 114.6(3) . . ?
C31 C26 B1 124.8(3) . . ?
C27 C26 B1 120.5(3) . . ?
C28 C29 C30 118.8(3) . . ?
C28 C29 H29 120.6 . . ?
C30 C29 H29 120.6 . . ?
C80 C75 C76 114.8(3) . . ?
C80 C75 B2 124.5(3) . . ?
C76 C75 B2 120.6(3) . . ?
C81 B2 C87 113.7(2) . . ?
C81 B2 C93 108.2(2) . . ?
C87 B2 C93 112.7(2) . . ?
C81 B2 C75 107.3(2) . . ?
C87 B2 C75 106.3(2) . . ?
C93 B2 C75 108.4(2) . . ?
C30 C31 C26 122.7(3) . . ?
C30 C31 H31 118.6 . . ?
C26 C31 H31 118.6 . . ?
C89 C90 C91 118.4(3) . . ?
C89 C90 H90 120.8 . . ?
C91 C90 H90 120.8 . . ?
C26 B1 C32 111.0(2) . . ?
C26 B1 C44 112.7(2) . . ?
C32 B1 C44 109.5(2) . . ?
C26 B1 C38 108.4(2) . . ?
C32 B1 C38 107.1(2) . . ?
C44 B1 C38 107.8(2) . . ?
C28 C27 C26 123.4(3) . . ?
C28 C27 H27 118.3 . . ?
C26 C27 H27 118.3 . . ?
C4 C6 H6A 109.5 . . ?
C4 C6 H6B 109.5 . . ?
H6A C6 H6B 109.5 . . ?
C4 C6 H6C 109.5 . . ?
H6A C6 H6C 109.5 . . ?
H6B C6 H6C 109.5 . . ?
N6 C51 O7 118.8(3) . . ?
N6 C51 C50 125.6(3) . . ?
O7 C51 C50 115.5(3) . . ?
C47 C48 C49 120.6(3) . . ?
C47 C48 H48 119.7 . . ?
C49 C48 H48 119.7 . . ?
C98 C97 C96 120.4(3) . . ?
C98 C97 H97 119.8 . . ?
C96 C97 H97 119.8 . . ?
C59 C60 H60A 109.5 . . ?
C59 C60 H60B 109.5 . . ?
H60A C60 H60B 109.5 . . ?
C59 C60 H60C 109.5 . . ?
H60A C60 H60C 109.5 . . ?
H60B C60 H60C 109.5 . . ?
C53 C55 H55A 109.5 . . ?
C53 C55 H55B 109.5 . . ?
H55A C55 H55B 109.5 . . ?
C53 C55 H55C 109.5 . . ?
H55A C55 H55C 109.5 . . ?
H55B C55 H55C 109.5 . . ?
C77 C78 C79 118.9(3) . . ?
C77 C78 H78 120.6 . . ?
C79 C78 H78 120.6 . . ?
C42 C41 C40 118.3(3) . . ?
C42 C41 H41 120.8 . . ?
C40 C41 H41 120.8 . . ?
C74 C73 C72 120.8(4) . . ?
C74 C73 H73 119.6 . . ?
C72 C73 H73 119.6 . . ?
C53 C54 H54A 109.5 . . ?
C53 C54 H54B 109.5 . . ?
H54A C54 H54B 109.5 . . ?
C53 C54 H54C 109.5 . . ?
H54A C54 H54C 109.5 . . ?
H54B C54 H54C 109.5 . . ?
N5 C50 C51 111.3(2) . . ?
N5 C50 H50A 109.4 . . ?
C51 C50 H50A 109.4 . . ?
N5 C50 H50B 109.4 . . ?
C51 C50 H50B 109.4 . . ?
H50A C50 H50B 108.0 . . ?
C10 C11 H11A 109.5 . . ?
C10 C11 H11B 109.5 . . ?
H11A C11 H11B 109.5 . . ?
C10 C11 H11C 109.5 . . ?
H11A C11 H11C 109.5 . . ?
H11B C11 H11C 109.5 . . ?
C89 C88 C87 122.8(3) . . ?
C89 C88 H88 118.6 . . ?
C87 C88 H88 118.6 . . ?
C14 C13 N1 110.0(2) . . ?
C14 C13 H13A 109.7 . . ?
N1 C13 H13A 109.7 . . ?
C14 C13 H13B 109.7 . . ?
N1 C13 H13B 109.7 . . ?
H13A C13 H13B 108.2 . . ?
N8 C63 O9 119.2(3) . . ?
N8 C63 C62 124.5(3) . . ?
O9 C63 C62 116.3(3) . . ?
C25 C24 C23 119.7(3) . . ?
C25 C24 H24 120.1 . . ?
C23 C24 H24 120.1 . . ?
C27 C28 C29 120.3(3) . . ?
C27 C28 H28 119.9 . . ?
C29 C28 H28 119.9 . . ?
C78 C79 C80 120.2(3) . . ?
C78 C79 H79 119.9 . . ?
C80 C79 H79 119.9 . . ?
C95 C96 C97 118.7(3) . . ?
C95 C96 H96 120.6 . . ?
C97 C96 H96 120.6 . . ?
O9 C64 C65 105.0(2) . . ?
O9 C64 H64A 110.7 . . ?
C65 C64 H64A 110.7 . . ?
O9 C64 H64B 110.7 . . ?
C65 C64 H64B 110.7 . . ?
H64A C64 H64B 108.8 . . ?
C90 C89 C88 120.7(3) . . ?
C90 C89 H89 119.7 . . ?
C88 C89 H89 119.7 . . ?
O7 C52 C53 105.6(3) . . ?
O7 C52 H52A 110.6 . . ?
C53 C52 H52A 110.6 . . ?
O7 C52 H52B 110.6 . . ?
C53 C52 H52B 110.6 . . ?
H52A C52 H52B 108.7 . . ?
C65 C67 H67A 109.5 . . ?
C65 C67 H67B 109.5 . . ?
H67A C67 H67B 109.5 . . ?
C65 C67 H67C 109.5 . . ?
H67A C67 H67C 109.5 . . ?
H67B C67 H67C 109.5 . . ?
N5 C62 C63 109.9(2) . . ?
N5 C62 H62A 109.7 . . ?
C63 C62 H62A 109.7 . . ?
N5 C62 H62B 109.7 . . ?
C63 C62 H62B 109.7 . . ?
H62A C62 H62B 108.2 . . ?
C4 C5 H5A 109.5 . . ?
C4 C5 H5B 109.5 . . ?
H5A C5 H5B 109.5 . . ?
C4 C5 H5C 109.5 . . ?
H5A C5 H5C 109.5 . . ?
H5B C5 H5C 109.5 . . ?
C41 C42 C43 121.0(3) . . ?
C41 C42 H42 119.5 . . ?
C43 C42 H42 119.5 . . ?
C46 C47 C48 118.8(3) . . ?
C46 C47 H47 120.6 . . ?
C48 C47 H47 120.6 . . ?

loop_
_geom_bond_atom_site_label_1
_geom_bond_atom_site_label_2
_geom_bond_distance
_geom_bond_site_symmetry_2
_geom_bond_publ_flag
Ni1 O4 2.019(2) . ?
Ni1 N2 2.088(2) . ?
Ni1 N4 2.095(2) . ?
Ni1 N3 2.114(2) . ?
Ni1 O6 2.171(2) . ?
Ni1 N1 2.200(2) . ?
Ni2 O10 2.023(2) . ?
Ni2 N8 2.091(2) . ?
Ni2 N6 2.104(3) . ?
Ni2 O12 2.132(2) . ?
Ni2 N7 2.184(2) . ?
Ni2 N5 2.196(2) . ?
Cl1 C22 1.741(3) . ?
Cl2 C71 1.747(4) . ?
O2 C8 1.349(3) . ?
O2 C9 1.471(4) . ?
O10 C68 1.263(4) . ?
O4 C19 1.273(3) . ?
O6 H2A 0.95(5) . ?
O6 H2B 0.83(4) . ?
O3 C14 1.350(3) . ?
O3 C15 1.459(3) . ?
O1 C2 1.340(3) . ?
O1 C3 1.458(4) . ?
O5 C19 1.252(4) . ?
O12 H51A 0.80(4) . ?
O12 H51B 0.87(5) . ?
O8 C57 1.346(4) . ?
O8 C58 1.466(4) . ?
O7 C51 1.338(4) . ?
O7 C52 1.448(4) . ?
N2 C2 1.276(4) . ?
N2 C4 1.503(4) . ?
O11 C68 1.248(4) . ?
O9 C63 1.341(4) . ?
O9 C64 1.465(4) . ?
N3 C8 1.269(4) . ?
N3 C10 1.488(4) . ?
C20 C25 1.384(4) . ?
C20 C21 1.387(4) . ?
C20 C19 1.511(4) . ?
N4 C14 1.268(4) . ?
N4 C16 1.490(4) . ?
N7 C57 1.270(4) . ?
N7 C59 1.506(4) . ?
C9 C10 1.548(4) . ?
C9 H9A 0.9900 . ?
C9 H9B 0.9900 . ?
N8 C63 1.265(4) . ?
N8 C65 1.492(4) . ?
C98 C97 1.385(5) . ?
C98 C93 1.416(4) . ?
C98 H98 0.9500 . ?
C44 C45 1.399(4) . ?
C44 C49 1.414(4) . ?
C44 B1 1.651(5) . ?
C21 C22 1.386(4) . ?
C21 H21 0.9500 . ?
C87 C92 1.406(4) . ?
C87 C88 1.412(4) . ?
C87 B2 1.650(4) . ?
N1 C1 1.478(4) . ?
N1 C7 1.483(4) . ?
N1 C13 1.493(4) . ?
N5 C50 1.479(4) . ?
N5 C56 1.483(4) . ?
N5 C62 1.485(4) . ?
C39 C40 1.394(4) . ?
C39 C38 1.398(4) . ?
C39 H39 0.9500 . ?
C17 C16 1.523(4) . ?
C17 H17A 0.9800 . ?
C17 H17B 0.9800 . ?
C17 H17C 0.9800 . ?
C69 C74 1.391(5) . ?
C69 C70 1.399(4) . ?
C69 C68 1.511(4) . ?
N6 C51 1.271(4) . ?
N6 C53 1.498(4) . ?
C70 C71 1.378(4) . ?
C70 H70 0.9500 . ?
C35 C36 1.386(4) . ?
C35 C34 1.389(4) . ?
C35 H35 0.9500 . ?
C66 C65 1.523(4) . ?
C66 H66A 0.9800 . ?
C66 H66B 0.9800 . ?
C66 H66C 0.9800 . ?
C59 C60 1.516(4) . ?
C59 C61 1.523(4) . ?
C59 C58 1.536(4) . ?
C71 C72 1.386(5) . ?
C49 C48 1.391(5) . ?
C49 H49 0.9500 . ?
C92 C91 1.392(4) . ?
C92 H92 0.9500 . ?
C81 C86 1.407(4) . ?
C81 C82 1.416(4) . ?
C81 B2 1.649(4) . ?
C36 C37 1.392(4) . ?
C36 H36 0.9500 . ?
C94 C93 1.396(4) . ?
C94 C95 1.404(4) . ?
C94 H94 0.9500 . ?
C93 B2 1.653(5) . ?
C37 C32 1.406(4) . ?
C37 H37 0.9500 . ?
C38 C43 1.403(4) . ?
C38 B1 1.652(4) . ?
C45 C46 1.397(5) . ?
C45 H45 0.9500 . ?
C86 C85 1.391(4) . ?
C86 H86 0.9500 . ?
C14 C13 1.479(4) . ?
C10 C12 1.518(4) . ?
C10 C11 1.521(4) . ?
C83 C84 1.383(5) . ?
C83 C82 1.396(4) . ?
C83 H83 0.9500 . ?
C15 C16 1.552(4) . ?
C15 H15A 0.9900 . ?
C15 H15B 0.9900 . ?
C34 C33 1.396(4) . ?
C34 H34 0.9500 . ?
C77 C78 1.372(5) . ?
C77 C76 1.388(5) . ?
C77 H77 0.9500 . ?
C40 C41 1.387(5) . ?
C40 H40 0.9500 . ?
C32 C33 1.403(4) . ?
C32 B1 1.646(4) . ?
C25 C24 1.386(4) . ?
C25 H25 0.9500 . ?
C2 C1 1.492(4) . ?
C16 C18 1.515(4) . ?
C58 H58A 0.9900 . ?
C58 H58B 0.9900 . ?
C46 C47 1.374(5) . ?
C46 H46 0.9500 . ?
C7 C8 1.496(4) . ?
C7 H7A 0.9900 . ?
C7 H7B 0.9900 . ?
C61 H61A 0.9800 . ?
C61 H61B 0.9800 . ?
C61 H61C 0.9800 . ?
C3 C4 1.548(4) . ?
C3 H3A 0.9900 . ?
C3 H3B 0.9900 . ?
C85 C84 1.384(5) . ?
C85 H85 0.9500 . ?
C22 C23 1.374(5) . ?
C1 H1A 0.9900 . ?
C1 H1B 0.9900 . ?
C65 C67 1.516(5) . ?
C65 C64 1.547(5) . ?
C82 H82 0.9500 . ?
C84 H84 0.9500 . ?
C91 C90 1.385(5) . ?
C91 H91 0.9500 . ?
C76 C75 1.402(4) . ?
C76 H76 0.9500 . ?
C43 C42 1.389(4) . ?
C43 H43 0.9500 . ?
C57 C56 1.482(5) . ?
C4 C6 1.517(4) . ?
C4 C5 1.531(5) . ?
C80 C79 1.398(5) . ?
C80 C75 1.399(4) . ?
C80 H80 0.9500 . ?
C30 C29 1.393(5) . ?
C30 C31 1.395(4) . ?
C30 H30 0.9500 . ?
C72 C73 1.384(6) . ?
C72 H72 0.9500 . ?
C56 H56A 0.9900 . ?
C56 H56B 0.9900 . ?
C53 C55 1.515(5) . ?
C53 C54 1.519(5) . ?
C53 C52 1.543(5) . ?
C18 H18A 0.9800 . ?
C18 H18B 0.9800 . ?
C18 H18C 0.9800 . ?
C12 H12A 0.9800 . ?
C12 H12B 0.9800 . ?
C12 H12C 0.9800 . ?
C33 H33 0.9500 . ?
C74 C73 1.383(5) . ?
C74 H74 0.9500 . ?
C95 C96 1.375(5) . ?
C95 H95 0.9500 . ?
C23 C24 1.396(5) . ?
C23 H23 0.9500 . ?
C26 C31 1.397(4) . ?
C26 C27 1.414(4) . ?
C26 B1 1.642(4) . ?
C29 C28 1.376(6) . ?
C29 H29 0.9500 . ?
C75 B2 1.660(5) . ?
C31 H31 0.9500 . ?
C90 C89 1.385(5) . ?
C90 H90 0.9500 . ?
C27 C28 1.376(5) . ?
C27 H27 0.9500 . ?
C6 H6A 0.9800 . ?
C6 H6B 0.9800 . ?
C6 H6C 0.9800 . ?
C51 C50 1.488(4) . ?
C48 C47 1.380(5) . ?
C48 H48 0.9500 . ?
C97 C96 1.393(5) . ?
C97 H97 0.9500 . ?
C60 H60A 0.9800 . ?
C60 H60B 0.9800 . ?
C60 H60C 0.9800 . ?
C55 H55A 0.9800 . ?
C55 H55B 0.9800 . ?
C55 H55C 0.9800 . ?
C78 C79 1.383(5) . ?
C78 H78 0.9500 . ?
C41 C42 1.385(5) . ?
C41 H41 0.9500 . ?
C73 H73 0.9500 . ?
C54 H54A 0.9800 . ?
C54 H54B 0.9800 . ?
C54 H54C 0.9800 . ?
C50 H50A 0.9900 . ?
C50 H50B 0.9900 . ?
C11 H11A 0.9800 . ?
C11 H11B 0.9800 . ?
C11 H11C 0.9800 . ?
C88 C89 1.387(4) . ?
C88 H88 0.9500 . ?
C13 H13A 0.9900 . ?
C13 H13B 0.9900 . ?
C63 C62 1.494(4) . ?
C24 H24 0.9500 . ?
C28 H28 0.9500 . ?
C79 H79 0.9500 . ?
C96 H96 0.9500 . ?
C64 H64A 0.9900 . ?
C64 H64B 0.9900 . ?
C89 H89 0.9500 . ?
C52 H52A 0.9900 . ?
C52 H52B 0.9900 . ?
C67 H67A 0.9800 . ?
C67 H67B 0.9800 . ?
C67 H67C 0.9800 . ?
C62 H62A 0.9900 . ?
C62 H62B 0.9900 . ?
C5 H5A 0.9800 . ?
C5 H5B 0.9800 . ?
C5 H5C 0.9800 . ?
C42 H42 0.9500 . ?
C47 H47 0.9500 . ?

loop_
_geom_hbond_atom_site_label_D
_geom_hbond_atom_site_label_H
_geom_hbond_atom_site_label_A
_geom_hbond_distance_DH
_geom_hbond_distance_HA
_geom_hbond_distance_DA
_geom_hbond_angle_DHA
_geom_hbond_site_symmetry_A
C61 H61C O11 0.98 2.49 3.300(4) 139.6 .
C15 H15B O5 0.99 2.39 3.304(4) 153.3 1_554
O12 H51A O11 0.80(4) 1.85(4) 2.634(3) 163(4) .
O6 H2A O5 0.95(5) 1.72(4) 2.648(3) 164(4) .

loop_
_geom_torsion_atom_site_label_1
_geom_torsion_atom_site_label_2
_geom_torsion_atom_site_label_3
_geom_torsion_atom_site_label_4
_geom_torsion
_geom_torsion_site_symmetry_1
_geom_torsion_site_symmetry_2
_geom_torsion_site_symmetry_3
_geom_torsion_site_symmetry_4
_geom_torsion_publ_flag
C8 O2 C9 C10 -12.4(3) . . . . ?
C25 C20 C21 C22 0.1(4) . . . . ?
C19 C20 C21 C22 -179.1(3) . . . . ?
C74 C69 C70 C71 0.2(5) . . . . ?
C68 C69 C70 C71 178.0(3) . . . . ?
C57 N7 C59 C60 -130.8(3) . . . . ?
Ni2 N7 C59 C60 71.4(4) . . . . ?
C57 N7 C59 C61 106.6(3) . . . . ?
Ni2 N7 C59 C61 -51.1(4) . . . . ?
C57 N7 C59 C58 -12.1(3) . . . . ?
Ni2 N7 C59 C58 -169.8(2) . . . . ?
C69 C70 C71 C72 -1.9(5) . . . . ?
C69 C70 C71 Cl2 179.4(2) . . . . ?
C45 C44 C49 C48 -3.2(4) . . . . ?
B1 C44 C49 C48 169.0(3) . . . . ?
C88 C87 C92 C91 -0.3(4) . . . . ?
B2 C87 C92 C91 -172.9(3) . . . . ?
C34 C35 C36 C37 -1.2(5) . . . . ?
C95 C94 C93 C98 1.8(4) . . . . ?
C95 C94 C93 B2 178.1(3) . . . . ?
C97 C98 C93 C94 -0.7(4) . . . . ?
C97 C98 C93 B2 -177.2(3) . . . . ?
C35 C36 C37 C32 -0.3(5) . . . . ?
C40 C39 C38 C43 -0.4(4) . . . . ?
C40 C39 C38 B1 172.6(3) . . . . ?
C49 C44 C45 C46 3.9(4) . . . . ?
B1 C44 C45 C46 -168.1(3) . . . . ?
C82 C81 C86 C85 -0.7(4) . . . . ?
B2 C81 C86 C85 176.1(3) . . . . ?
C16 N4 C14 O3 2.3(3) . . . . ?
Ni1 N4 C14 O3 -177.80(19) . . . . ?
C16 N4 C14 C13 -175.3(3) . . . . ?
Ni1 N4 C14 C13 4.7(4) . . . . ?
C15 O3 C14 N4 0.8(3) . . . . ?
C15 O3 C14 C13 178.6(2) . . . . ?
C8 N3 C10 C12 -131.1(3) . . . . ?
Ni1 N3 C10 C12 65.9(4) . . . . ?
C8 N3 C10 C11 106.3(3) . . . . ?
Ni1 N3 C10 C11 -56.7(4) . . . . ?
C8 N3 C10 C9 -11.3(3) . . . . ?
Ni1 N3 C10 C9 -174.3(2) . . . . ?
O2 C9 C10 N3 14.2(3) . . . . ?
O2 C9 C10 C12 132.0(3) . . . . ?
O2 C9 C10 C11 -101.7(3) . . . . ?
C14 O3 C15 C16 -3.3(3) . . . . ?
C36 C35 C34 C33 1.2(4) . . . . ?
C38 C39 C40 C41 0.8(5) . . . . ?
C36 C37 C32 C33 1.8(4) . . . . ?
C36 C37 C32 B1 -176.8(3) . . . . ?
C21 C20 C25 C24 0.4(5) . . . . ?
C19 C20 C25 C24 179.6(3) . . . . ?
C4 N2 C2 O1 -3.5(4) . . . . ?
Ni1 N2 C2 O1 -172.8(2) . . . . ?
C4 N2 C2 C1 173.1(3) . . . . ?
Ni1 N2 C2 C1 3.7(4) . . . . ?
C3 O1 C2 N2 -5.5(4) . . . . ?
C3 O1 C2 C1 177.6(3) . . . . ?
C14 N4 C16 C18 -123.4(3) . . . . ?
Ni1 N4 C16 C18 56.7(4) . . . . ?
C14 N4 C16 C17 113.8(3) . . . . ?
Ni1 N4 C16 C17 -66.1(4) . . . . ?
C14 N4 C16 C15 -4.0(3) . . . . ?
Ni1 N4 C16 C15 176.1(2) . . . . ?
O3 C15 C16 N4 4.4(3) . . . . ?
O3 C15 C16 C18 122.2(3) . . . . ?
O3 C15 C16 C17 -112.6(3) . . . . ?
C57 O8 C58 C59 -14.8(3) . . . . ?
N7 C59 C58 O8 16.1(3) . . . . ?
C60 C59 C58 O8 133.7(3) . . . . ?
C61 C59 C58 O8 -101.0(3) . . . . ?
C44 C45 C46 C47 -1.8(5) . . . . ?
C1 N1 C7 C8 160.0(2) . . . . ?
C13 N1 C7 C8 -74.6(3) . . . . ?
Ni1 N1 C7 C8 40.8(2) . . . . ?
C2 O1 C3 C4 11.5(3) . . . . ?
C81 C86 C85 C84 0.7(5) . . . . ?
Ni2 O10 C68 O11 -15.4(5) . . . . ?
Ni2 O10 C68 C69 162.28(19) . . . . ?
C74 C69 C68 O11 177.5(3) . . . . ?
C70 C69 C68 O11 -0.2(4) . . . . ?
C74 C69 C68 O10 -0.4(4) . . . . ?
C70 C69 C68 O10 -178.0(3) . . . . ?
C20 C21 C22 C23 -0.2(5) . . . . ?
C20 C21 C22 Cl1 -177.5(2) . . . . ?
C7 N1 C1 C2 -123.8(3) . . . . ?
C13 N1 C1 C2 111.8(3) . . . . ?
Ni1 N1 C1 C2 -7.0(3) . . . . ?
N2 C2 C1 N1 2.6(4) . . . . ?
O1 C2 C1 N1 179.3(2) . . . . ?
C63 N8 C65 C67 114.4(3) . . . . ?
Ni2 N8 C65 C67 -58.3(4) . . . . ?
C63 N8 C65 C66 -123.4(3) . . . . ?
Ni2 N8 C65 C66 63.9(4) . . . . ?
C63 N8 C65 C64 -5.0(3) . . . . ?
Ni2 N8 C65 C64 -177.6(2) . . . . ?
C10 N3 C8 O2 3.9(4) . . . . ?
Ni1 N3 C8 O2 172.1(2) . . . . ?
C10 N3 C8 C7 -175.9(3) . . . . ?
Ni1 N3 C8 C7 -7.7(4) . . . . ?
C9 O2 C8 N3 6.0(4) . . . . ?
C9 O2 C8 C7 -174.2(3) . . . . ?
N1 C7 C8 N3 -24.4(4) . . . . ?
N1 C7 C8 O2 155.8(2) . . . . ?
C84 C83 C82 C81 -0.8(5) . . . . ?
C86 C81 C82 C83 0.8(4) . . . . ?
B2 C81 C82 C83 -176.0(3) . . . . ?
C82 C83 C84 C85 0.7(5) . . . . ?
C86 C85 C84 C83 -0.6(4) . . . . ?
C87 C92 C91 C90 -0.4(5) . . . . ?
C78 C77 C76 C75 -1.2(5) . . . . ?
C39 C38 C43 C42 -0.5(5) . . . . ?
B1 C38 C43 C42 -173.5(3) . . . . ?
C59 N7 C57 O8 3.2(4) . . . . ?
Ni2 N7 C57 O8 168.8(2) . . . . ?
C59 N7 C57 C56 -176.9(3) . . . . ?
Ni2 N7 C57 C56 -11.2(4) . . . . ?
C58 O8 C57 N7 7.9(4) . . . . ?
C58 O8 C57 C56 -172.1(3) . . . . ?
C2 N2 C4 C6 129.0(3) . . . . ?
Ni1 N2 C4 C6 -66.1(4) . . . . ?
C2 N2 C4 C5 -107.7(3) . . . . ?
Ni1 N2 C4 C5 57.2(4) . . . . ?
C2 N2 C4 C3 10.2(3) . . . . ?
Ni1 N2 C4 C3 175.0(2) . . . . ?
O1 C3 C4 N2 -13.0(3) . . . . ?
O1 C3 C4 C6 -131.2(3) . . . . ?
O1 C3 C4 C5 103.0(3) . . . . ?
C70 C71 C72 C73 2.2(6) . . . . ?
Cl2 C71 C72 C73 -179.1(3) . . . . ?
N7 C57 C56 N5 -22.3(4) . . . . ?
O8 C57 C56 N5 157.7(2) . . . . ?
C50 N5 C56 C57 160.9(2) . . . . ?
C62 N5 C56 C57 -73.2(3) . . . . ?
Ni2 N5 C56 C57 41.9(3) . . . . ?
C51 N6 C53 C55 127.4(3) . . . . ?
Ni2 N6 C53 C55 -67.7(4) . . . . ?
C51 N6 C53 C54 -109.4(3) . . . . ?
Ni2 N6 C53 C54 55.6(4) . . . . ?
C51 N6 C53 C52 8.5(4) . . . . ?
Ni2 N6 C53 C52 173.4(3) . . . . ?
C35 C34 C33 C32 0.4(4) . . . . ?
C37 C32 C33 C34 -1.8(4) . . . . ?
B1 C32 C33 C34 176.8(3) . . . . ?
Ni1 O4 C19 O5 10.7(4) . . . . ?
Ni1 O4 C19 C20 -168.31(18) . . . . ?
C25 C20 C19 O5 166.8(3) . . . . ?
C21 C20 C19 O5 -14.0(4) . . . . ?
C25 C20 C19 O4 -14.2(4) . . . . ?
C21 C20 C19 O4 165.1(3) . . . . ?
C70 C69 C74 C73 1.1(5) . . . . ?
C68 C69 C74 C73 -176.6(3) . . . . ?
C93 C94 C95 C96 -1.3(5) . . . . ?
C21 C22 C23 C24 -0.3(5) . . . . ?
Cl1 C22 C23 C24 177.1(3) . . . . ?
C31 C30 C29 C28 -0.9(5) . . . . ?
C79 C80 C75 C76 -2.2(4) . . . . ?
C79 C80 C75 B2 175.4(3) . . . . ?
C77 C76 C75 C80 2.9(5) . . . . ?
C77 C76 C75 B2 -174.8(3) . . . . ?
C86 C81 B2 C87 71.5(4) . . . . ?
C82 C81 B2 C87 -111.9(3) . . . . ?
C86 C81 B2 C93 -162.5(3) . . . . ?
C82 C81 B2 C93 14.1(4) . . . . ?
C86 C81 B2 C75 -45.7(3) . . . . ?
C82 C81 B2 C75 130.9(3) . . . . ?
C92 C87 B2 C81 -24.0(4) . . . . ?
C88 C87 B2 C81 163.8(3) . . . . ?
C92 C87 B2 C93 -147.6(3) . . . . ?
C88 C87 B2 C93 40.2(4) . . . . ?
C92 C87 B2 C75 93.8(3) . . . . ?
C88 C87 B2 C75 -78.4(3) . . . . ?
C94 C93 B2 C81 -109.1(3) . . . . ?
C98 C93 B2 C81 67.0(3) . . . . ?
C94 C93 B2 C87 17.5(4) . . . . ?
C98 C93 B2 C87 -166.5(3) . . . . ?
C94 C93 B2 C75 134.8(3) . . . . ?
C98 C93 B2 C75 -49.1(4) . . . . ?
C80 C75 B2 C81 147.6(3) . . . . ?
C76 C75 B2 C81 -35.0(4) . . . . ?
C80 C75 B2 C87 25.6(4) . . . . ?
C76 C75 B2 C87 -157.0(3) . . . . ?
C80 C75 B2 C93 -95.7(3) . . . . ?
C76 C75 B2 C93 81.7(3) . . . . ?
C29 C30 C31 C26 0.1(5) . . . . ?
C27 C26 C31 C30 0.5(4) . . . . ?
B1 C26 C31 C30 -176.7(3) . . . . ?
C92 C91 C90 C89 0.9(5) . . . . ?
C31 C26 B1 C32 13.9(4) . . . . ?
C27 C26 B1 C32 -163.1(3) . . . . ?
C31 C26 B1 C44 -109.3(3) . . . . ?
C27 C26 B1 C44 73.6(3) . . . . ?
C31 C26 B1 C38 131.4(3) . . . . ?
C27 C26 B1 C38 -45.7(4) . . . . ?
C33 C32 B1 C26 106.0(3) . . . . ?
C37 C32 B1 C26 -75.5(3) . . . . ?
C33 C32 B1 C44 -129.0(3) . . . . ?
C37 C32 B1 C44 49.5(4) . . . . ?
C33 C32 B1 C38 -12.3(4) . . . . ?
C37 C32 B1 C38 166.2(3) . . . . ?
C45 C44 B1 C26 -32.1(4) . . . . ?
C49 C44 B1 C26 156.3(3) . . . . ?
C45 C44 B1 C32 -156.2(3) . . . . ?
C49 C44 B1 C32 32.2(4) . . . . ?
C45 C44 B1 C38 87.6(3) . . . . ?
C49 C44 B1 C38 -84.0(3) . . . . ?
C39 C38 B1 C26 159.1(3) . . . . ?
C43 C38 B1 C26 -28.4(4) . . . . ?
C39 C38 B1 C32 -81.0(3) . . . . ?
C43 C38 B1 C32 91.6(3) . . . . ?
C39 C38 B1 C44 36.8(4) . . . . ?
C43 C38 B1 C44 -150.6(3) . . . . ?
C31 C26 C27 C28 -0.3(5) . . . . ?
B1 C26 C27 C28 177.0(3) . . . . ?
C53 N6 C51 O7 -2.2(4) . . . . ?
Ni2 N6 C51 O7 -171.6(2) . . . . ?
C53 N6 C51 C50 175.2(3) . . . . ?
Ni2 N6 C51 C50 5.9(4) . . . . ?
C52 O7 C51 N6 -5.7(4) . . . . ?
C52 O7 C51 C50 176.6(3) . . . . ?
C44 C49 C48 C47 0.4(5) . . . . ?
C93 C98 C97 C96 -1.0(5) . . . . ?
C76 C77 C78 C79 -1.4(5) . . . . ?
C39 C40 C41 C42 -0.3(5) . . . . ?
C69 C74 C73 C72 -0.8(6) . . . . ?
C71 C72 C73 C74 -0.8(6) . . . . ?
C56 N5 C50 C51 -120.0(3) . . . . ?
C62 N5 C50 C51 115.1(3) . . . . ?
Ni2 N5 C50 C51 -4.1(3) . . . . ?
N6 C51 C50 N5 -1.1(4) . . . . ?
O7 C51 C50 N5 176.5(3) . . . . ?
C92 C87 C88 C89 0.4(5) . . . . ?
B2 C87 C88 C89 173.1(3) . . . . ?
N4 C14 C13 N1 -19.6(4) . . . . ?
O3 C14 C13 N1 162.8(2) . . . . ?
C1 N1 C13 C14 -97.7(3) . . . . ?
C7 N1 C13 C14 136.0(2) . . . . ?
Ni1 N1 C13 C14 22.2(2) . . . . ?
C65 N8 C63 O9 0.8(4) . . . . ?
Ni2 N8 C63 O9 175.6(2) . . . . ?
C65 N8 C63 C62 -177.2(3) . . . . ?
Ni2 N8 C63 C62 -2.4(4) . . . . ?
C64 O9 C63 N8 4.0(4) . . . . ?
C64 O9 C63 C62 -177.8(3) . . . . ?
C20 C25 C24 C23 -0.9(6) . . . . ?
C22 C23 C24 C25 0.8(6) . . . . ?
C26 C27 C28 C29 -0.5(6) . . . . ?
C30 C29 C28 C27 1.1(6) . . . . ?
C77 C78 C79 C80 2.1(5) . . . . ?
C75 C80 C79 C78 -0.2(5) . . . . ?
C94 C95 C96 C97 -0.5(5) . . . . ?
C98 C97 C96 C95 1.6(5) . . . . ?
C63 O9 C64 C65 -6.7(3) . . . . ?
N8 C65 C64 O9 7.0(3) . . . . ?
C67 C65 C64 O9 -109.8(3) . . . . ?
C66 C65 C64 O9 124.6(3) . . . . ?
C91 C90 C89 C88 -0.8(5) . . . . ?
C87 C88 C89 C90 0.2(6) . . . . ?
C51 O7 C52 C53 10.6(4) . . . . ?
N6 C53 C52 O7 -11.4(4) . . . . ?
C55 C53 C52 O7 -130.2(3) . . . . ?
C54 C53 C52 O7 104.4(3) . . . . ?
C50 N5 C62 C63 -97.0(3) . . . . ?
C56 N5 C62 C63 136.5(3) . . . . ?
Ni2 N5 C62 C63 23.4(3) . . . . ?
N8 C63 C62 N5 -15.7(4) . . . . ?
O9 C63 C62 N5 166.2(3) . . . . ?
C40 C41 C42 C43 -0.6(5) . . . . ?
C38 C43 C42 C41 1.1(5) . . . . ?
C45 C46 C47 C48 -1.2(5) . . . . ?
C49 C48 C47 C46 1.9(5) . . . . ?
